data_7103360
loop_
_publ_author_name
'Herrera, Juan Manuel'
'Colacio, Enrique'
'Mathoni\`ere, Corine'
'Choquesillo-Lazarte, Duane'
'Ward, Michael D'

_publ_section_title
;
 Cyanide-bridged tetradecanuclear RuII3MII11 clusters (MII=ZnII and
 CuII) based on the high connectivity building block
 [Ru3(HAT)(CN)12]6-: structural and photophysical properties.
;
_journal_issue 37
_journal_name_full 'Chemical communications (Cambridge, England)'
_journal_page_first 4460
_journal_page_last 4462
_journal_paper_doi 10.1039/b807364c
_journal_year 2008
_chemical_formula_sum 'C91 H250.5 Cl16 N62.5 O89.5 Ru3 Zn11'
_chemical_formula_weight 5242.52
_chemical_name_systematic
;
?
;
_space_group_IT_number 14
_symmetry_cell_setting monoclinic
_symmetry_space_group_name_Hall '-P 2ybc'
_symmetry_space_group_name_H-M 'P 1 21/c 1'
_atom_sites_solution_hydrogens geom
_atom_sites_solution_primary direct
_atom_sites_solution_secondary difmap
_audit_creation_method SHELXL-97
_cell_angle_alpha 90.00
_cell_angle_beta 100.0220(10)
_cell_angle_gamma 90.00
_cell_formula_units_Z 4
_cell_length_a 18.9495(8)
_cell_length_b 37.4949(15)
_cell_length_c 29.2410(12)
_cell_measurement_reflns_used 9956
_cell_measurement_temperature 100(2)
_cell_measurement_theta_max 65.63
_cell_measurement_theta_min 2.65
_cell_volume 20459.0(15)
_computing_cell_refinement 'Saintplus in APEX2 (Bruker-Nonius,2004)'
_computing_data_collection 'APEX2 (Bruker-Nonius, 2004)'
_computing_data_reduction 'Saintplus in APEX2 (Bruker-Nonius,2004)'
_computing_molecular_graphics 'Mercury 1.4.2'
_computing_publication_material 'Bruker SHELXTL'
_computing_structure_refinement 'SHELXL-97 (Sheldrick, 1997)'
_computing_structure_solution 'SHELXS-97 (Sheldrick, 1990)'
_diffrn_ambient_temperature 100(2)
_diffrn_measured_fraction_theta_full 0.996
_diffrn_measured_fraction_theta_max 0.996
_diffrn_measurement_device_type 'Bruker-Nonius X8 Proteum'
_diffrn_measurement_method '\w and \f scans'
_diffrn_radiation_monochromator 'graded multi-layer optics'
_diffrn_radiation_source 'fine-focus rotating anode'
_diffrn_radiation_type CuK\a
_diffrn_radiation_wavelength 1.54178
_diffrn_reflns_av_R_equivalents 0.0679
_diffrn_reflns_av_sigmaI/netI 0.0391
_diffrn_reflns_limit_h_max 22
_diffrn_reflns_limit_h_min -22
_diffrn_reflns_limit_k_max 44
_diffrn_reflns_limit_k_min -41
_diffrn_reflns_limit_l_max 34
_diffrn_reflns_limit_l_min -34
_diffrn_reflns_number 252132
_diffrn_reflns_theta_full 65.08
_diffrn_reflns_theta_max 65.08
_diffrn_reflns_theta_min 1.93
_exptl_absorpt_coefficient_mu 5.942
_exptl_absorpt_correction_T_max 0.7530
_exptl_absorpt_correction_T_min 0.2385
_exptl_absorpt_correction_type multi-scan
_exptl_absorpt_process_details '(SADABS; Sheldrick, 2004)'
_exptl_crystal_colour 'Dark Red'
_exptl_crystal_density_diffrn 1.702
_exptl_crystal_density_method 'not measured'
_exptl_crystal_description Block
_exptl_crystal_F_000 10736
_exptl_crystal_size_max 0.43
_exptl_crystal_size_mid 0.27
_exptl_crystal_size_min 0.20
_refine_diff_density_max 1.539
_refine_diff_density_min -1.727
_refine_diff_density_rms 0.152
_refine_ls_extinction_method none
_refine_ls_goodness_of_fit_ref 1.025
_refine_ls_hydrogen_treatment constr
_refine_ls_matrix_type full
_refine_ls_number_parameters 2526
_refine_ls_number_reflns 34750
_refine_ls_number_restraints 30
_refine_ls_restrained_S_all 1.026
_refine_ls_R_factor_all 0.0541
_refine_ls_R_factor_gt 0.0518
_refine_ls_shift/su_max 0.003
_refine_ls_shift/su_mean 0.000
_refine_ls_structure_factor_coef Fsqd
_refine_ls_weighting_details 'calc w=1/[\s^2^(Fo^2^)+(0.0915P)^2^+76.8647P] where P=(Fo^2^+2Fc^2^)/3'
_refine_ls_weighting_scheme calc
_refine_ls_wR_factor_gt 0.1441
_refine_ls_wR_factor_ref 0.1473
_reflns_number_gt 32651
_reflns_number_total 34750
_reflns_threshold_expression >2sigma(I)
_cod_data_source_file b807364c.txt
_cod_data_source_block jm0712
_cod_depositor_comments
;
The following automatic conversions were performed:
'_symmetry_cell_setting' value 'Monoclinic' changed to 'monoclinic'
according to '/home/saulius/struct/CIF-dictionaries/cif_core.dic'
dictionary named 'cif_core.dic' version 2.4.1 from
2010-06-29.

'_exptl_absorpt_correction_type' value 'MULTI-SCAN' changed
to 'multi-scan' according to
'/home/saulius/struct/CIF-dictionaries/cif_core.dic' dictionary named
'cif_core.dic' version 2.4.1 from 2010-06-29.

Automatic conversion script
Id: cif_fix_enum 1527 2010-12-29 10:47:43Z saulius 
;
_cod_original_sg_symbol_H-M P2(1)/c
_cod_original_formula_sum 'C91 H250.50 Cl16 N62.50 O89.50 Ru3 Zn11'
_cod_database_code 7103360

loop_
_symmetry_equiv_pos_as_xyz
'x, y, z'
'-x, y+1/2, -z+1/2'
'-x, -y, -z'
'x, -y-1/2, z-1/2'

loop_
_atom_site_label
_atom_site_type_symbol
_atom_site_fract_x
_atom_site_fract_y
_atom_site_fract_z
_atom_site_U_iso_or_equiv
_atom_site_adp_type
_atom_site_occupancy
_atom_site_symmetry_multiplicity
_atom_site_calc_flag
_atom_site_refinement_flags
_atom_site_disorder_assembly
_atom_site_disorder_group
Ru1A Ru 0.195295(15) 0.780185(8) 0.194773(10) 0.01057(8) Uani 1 1 d . . .
Ru1B Ru 0.186184(15) 0.593360(7) 0.174485(10) 0.00964(8) Uani 1 1 d . . .
Ru1C Ru 0.446808(15) 0.676183(8) 0.338867(10) 0.01111(8) Uani 1 1 d . . .
Zn1A Zn 0.36898(3) 0.783939(16) 0.07550(2) 0.02299(14) Uani 1 1 d . . .
Zn2A Zn 0.27026(3) 0.903890(14) 0.25779(2) 0.01756(13) Uani 1 1 d . . .
Zn3A Zn -0.05086(3) 0.808936(15) 0.105346(19) 0.01880(13) Uani 1 1 d . . .
Zn4A Zn 0.05623(3) 0.787363(15) 0.331714(19) 0.01716(12) Uani 1 1 d . . .
Zn1B Zn 0.35002(3) 0.580418(14) 0.051766(18) 0.01528(12) Uani 1 1 d . . .
Zn2B Zn -0.05713(3) 0.579302(14) 0.066896(18) 0.01433(12) Uani 1 1 d . . .
Zn3B Zn 0.25703(3) 0.464175(14) 0.211784(19) 0.01679(12) Uani 1 1 d . . .
Zn4B Zn 0.04799(3) 0.570855(16) 0.31413(2) 0.02056(13) Uani 1 1 d . . .
Zn1C Zn 0.63319(3) 0.665197(15) 0.241722(18) 0.01558(12) Uani 1 1 d . . .
Zn2C Zn 0.60053(3) 0.575039(16) 0.42393(2) 0.02367(14) Uani 1 1 d . . .
Zn3C Zn 0.61250(3) 0.768986(14) 0.407402(18) 0.01472(12) Uani 1 1 d . A .
C1 C 0.3305(2) 0.66218(10) 0.26164(13) 0.0116(8) Uani 1 1 d . . .
C2 C 0.2779(2) 0.64591(11) 0.22920(13) 0.0105(8) Uani 1 1 d . . .
C3 C 0.2221(2) 0.66712(11) 0.20277(13) 0.0113(8) Uani 1 1 d . . .
C4 C 0.2231(2) 0.70381(11) 0.20737(13) 0.0117(8) Uani 1 1 d . . .
C5 C 0.2785(2) 0.72083(11) 0.23989(13) 0.0116(8) Uani 1 1 d . . .
C6 C 0.3294(2) 0.70012(10) 0.26795(13) 0.0106(8) Uani 1 1 d . . .
C7 C 0.3851(2) 0.60845(11) 0.27875(14) 0.0141(8) Uani 1 1 d . . .
H7 H 0.4226 0.5943 0.2953 0.017 Uiso 1 1 calc R . .
C8 C 0.3327(2) 0.59210(11) 0.24605(14) 0.0142(8) Uani 1 1 d . . .
H8 H 0.3360 0.5672 0.2409 0.017 Uiso 1 1 calc R . .
C9 C 0.1210(2) 0.67096(11) 0.14765(14) 0.0158(8) Uani 1 1 d . . .
H9 H 0.0837 0.6603 0.1261 0.019 Uiso 1 1 calc R . .
C10 C 0.1225(2) 0.70798(11) 0.15223(15) 0.0170(9) Uani 1 1 d . . .
H10 H 0.0862 0.7217 0.1336 0.020 Uiso 1 1 calc R . .
C11 C 0.3284(2) 0.77124(11) 0.27518(15) 0.0167(8) Uani 1 1 d . . .
H11 H 0.3305 0.7965 0.2784 0.020 Uiso 1 1 calc R . .
C12 C 0.3779(2) 0.75034(11) 0.30488(14) 0.0157(8) Uani 1 1 d . . .
H12 H 0.4113 0.7618 0.3283 0.019 Uiso 1 1 calc R . .
C01A C 0.2573(2) 0.78131(12) 0.14483(16) 0.0211(9) Uani 1 1 d . . .
C3A C 0.2272(2) 0.82937(12) 0.21064(15) 0.0193(9) Uani 1 1 d . . .
C5A C 0.1095(2) 0.79619(11) 0.15177(14) 0.0169(9) Uani 1 1 d . . .
C7A C 0.1347(2) 0.78269(11) 0.24482(14) 0.0163(9) Uani 1 1 d . . .
C11A C 0.4423(3) 0.81558(18) 0.0018(2) 0.0436(14) Uani 1 1 d . . .
H11A H 0.4044 0.8127 -0.0259 0.052 Uiso 1 1 calc R . .
H11B H 0.4877 0.8212 -0.0089 0.052 Uiso 1 1 calc R . .
C12A C 0.4229(3) 0.84562(16) 0.0308(2) 0.0429(14) Uani 1 1 d . . .
H12A H 0.4639 0.8511 0.0557 0.051 Uiso 1 1 calc R . .
H12B H 0.4120 0.8672 0.0113 0.051 Uiso 1 1 calc R . .
C14A C 0.5211(3) 0.77902(16) 0.0591(2) 0.0396(13) Uani 1 1 d . . .
H14A H 0.5391 0.8032 0.0683 0.047 Uiso 1 1 calc R . .
H14B H 0.5558 0.7675 0.0421 0.047 Uiso 1 1 calc R . .
C15A C 0.5155(3) 0.75750(16) 0.1021(2) 0.0439(14) Uani 1 1 d . . .
H15A H 0.5052 0.7323 0.0934 0.053 Uiso 1 1 calc R . .
H15B H 0.5616 0.7584 0.1240 0.053 Uiso 1 1 calc R . .
C17A C 0.4329(3) 0.74946(19) -0.0002(2) 0.0493(16) Uani 1 1 d . . .
H17A H 0.4552 0.7284 0.0170 0.059 Uiso 1 1 calc R . .
H17B H 0.4527 0.7517 -0.0292 0.059 Uiso 1 1 calc R . .
C18A C 0.3529(4) 0.7442(2) -0.0118(2) 0.0528(17) Uani 1 1 d . . .
H18A H 0.3310 0.7636 -0.0324 0.063 Uiso 1 1 calc R . .
H18B H 0.3422 0.7212 -0.0283 0.063 Uiso 1 1 calc R . .
C21A C 0.2849(3) 0.98452(13) 0.2660(2) 0.0335(12) Uani 1 1 d . . .
H21A H 0.3332 0.9883 0.2584 0.040 Uiso 1 1 calc R . .
H21B H 0.2699 1.0069 0.2795 0.040 Uiso 1 1 calc R . .
C22A C 0.2329(3) 0.97573(13) 0.22233(19) 0.0323(11) Uani 1 1 d . . .
H22A H 0.1835 0.9751 0.2291 0.039 Uiso 1 1 calc R . .
H22B H 0.2350 0.9944 0.1986 0.039 Uiso 1 1 calc R . .
C24A C 0.3578(3) 0.95128(15) 0.3302(2) 0.0381(13) Uani 1 1 d . . .
H24A H 0.3523 0.9381 0.3587 0.046 Uiso 1 1 calc R . .
H24B H 0.3775 0.9752 0.3396 0.046 Uiso 1 1 calc R . .
C25A C 0.4094(3) 0.93145(14) 0.30503(19) 0.0329(12) Uani 1 1 d . . .
H25A H 0.4199 0.9460 0.2787 0.040 Uiso 1 1 calc R . .
H25B H 0.4550 0.9269 0.3265 0.040 Uiso 1 1 calc R . .
C27A C 0.2270(3) 0.95682(16) 0.32622(19) 0.0407(14) Uani 1 1 d . . .
H27A H 0.1851 0.9680 0.3065 0.049 Uiso 1 1 calc R . .
H27B H 0.2406 0.9718 0.3542 0.049 Uiso 1 1 calc R . .
C28A C 0.2070(3) 0.91956(19) 0.3406(2) 0.0473(16) Uani 1 1 d . . .
H28A H 0.2463 0.9097 0.3638 0.057 Uiso 1 1 calc R . .
H28B H 0.1633 0.9208 0.3548 0.057 Uiso 1 1 calc R . .
C31A C -0.2079(3) 0.79248(18) 0.0982(2) 0.0460(15) Uani 1 1 d . . .
H31A H -0.2540 0.7867 0.0779 0.055 Uiso 1 1 calc R . .
H31B H -0.2187 0.8043 0.1265 0.055 Uiso 1 1 calc R . .
C32A C -0.1665(3) 0.75818(16) 0.1117(2) 0.0423(14) Uani 1 1 d . . .
H32A H -0.1919 0.7438 0.1322 0.051 Uiso 1 1 calc R . .
H32B H -0.1640 0.7440 0.0835 0.051 Uiso 1 1 calc R . .
C34A C -0.1718(3) 0.80921(16) 0.02368(18) 0.0376(13) Uani 1 1 d . . .
H34A H -0.2142 0.8216 0.0062 0.045 Uiso 1 1 calc R . .
H34B H -0.1788 0.7833 0.0185 0.045 Uiso 1 1 calc R . .
C35A C -0.1057(3) 0.82093(15) 0.00537(17) 0.0325(12) Uani 1 1 d . . .
H35A H -0.1078 0.8121 -0.0267 0.039 Uiso 1 1 calc R . .
H35B H -0.1034 0.8473 0.0048 0.039 Uiso 1 1 calc R . .
C37A C -0.1812(3) 0.85494(17) 0.0816(2) 0.0444(14) Uani 1 1 d . . .
H37A H -0.2335 0.8587 0.0789 0.053 Uiso 1 1 calc R . .
H37B H -0.1641 0.8696 0.0576 0.053 Uiso 1 1 calc R . .
C38A C -0.1435(4) 0.86650(16) 0.1295(2) 0.0493(16) Uani 1 1 d . . .
H38A H -0.1498 0.8925 0.1333 0.059 Uiso 1 1 calc R . .
H38B H -0.1648 0.8540 0.1536 0.059 Uiso 1 1 calc R . .
C41A C -0.0323(4) 0.82133(17) 0.39698(19) 0.0490(17) Uani 1 1 d . . .
H41A H -0.0335 0.8304 0.4286 0.059 Uiso 1 1 calc R . .
H41B H -0.0816 0.8145 0.3826 0.059 Uiso 1 1 calc R . .
C42A C -0.0053(4) 0.85034(15) 0.3683(2) 0.0485(17) Uani 1 1 d . . .
H42A H -0.0399 0.8703 0.3639 0.058 Uiso 1 1 calc R . .
H42B H 0.0411 0.8596 0.3849 0.058 Uiso 1 1 calc R . .
C44A C -0.0239(3) 0.75559(18) 0.4024(2) 0.0438(15) Uani 1 1 d . . .
H44A H -0.0596 0.7585 0.4232 0.053 Uiso 1 1 calc R . .
H44B H 0.0103 0.7368 0.4155 0.053 Uiso 1 1 calc R . .
C45A C -0.0614(3) 0.74459(18) 0.3549(2) 0.0453(15) Uani 1 1 d . . .
H45A H -0.0830 0.7207 0.3565 0.054 Uiso 1 1 calc R . .
H45B H -0.1003 0.7617 0.3435 0.054 Uiso 1 1 calc R . .
C47A C 0.0788(4) 0.79318(17) 0.43658(18) 0.0461(16) Uani 1 1 d . . .
H47A H 0.0677 0.7838 0.4662 0.055 Uiso 1 1 calc R . .
H47B H 0.0914 0.8187 0.4411 0.055 Uiso 1 1 calc R . .
C48A C 0.1418(3) 0.77320(15) 0.42417(18) 0.0344(12) Uani 1 1 d . . .
H48A H 0.1853 0.7785 0.4472 0.041 Uiso 1 1 calc R . .
H48B H 0.1327 0.7472 0.4249 0.041 Uiso 1 1 calc R . .
C1B C 0.2403(2) 0.59413(10) 0.12021(14) 0.0129(8) Uani 1 1 d . . .
C3B C 0.0966(2) 0.58299(11) 0.13030(15) 0.0167(9) Uani 1 1 d . . .
C5B C 0.2122(2) 0.54261(11) 0.18002(13) 0.0141(8) Uani 1 1 d . . .
C7B C 0.1327(2) 0.58637(11) 0.22937(14) 0.0146(8) Uani 1 1 d . . .
C11B C 0.4236(2) 0.53534(12) -0.01319(16) 0.0218(9) Uani 1 1 d . . .
H11C H 0.4407 0.5148 0.0069 0.026 Uiso 1 1 calc R . .
H11D H 0.4471 0.5344 -0.0409 0.026 Uiso 1 1 calc R . .
C12B C 0.3422(2) 0.53285(13) -0.02839(16) 0.0247(10) Uani 1 1 d . . .
H12C H 0.3257 0.5516 -0.0517 0.030 Uiso 1 1 calc R . .
H12D H 0.3294 0.5093 -0.0429 0.030 Uiso 1 1 calc R . .
C14B C 0.4468(3) 0.59951(12) -0.01886(15) 0.0228(9) Uani 1 1 d . . .
H14C H 0.4139 0.5956 -0.0487 0.027 Uiso 1 1 calc R . .
H14D H 0.4960 0.6020 -0.0254 0.027 Uiso 1 1 calc R . .
C15B C 0.4255(2) 0.63346(12) 0.00406(16) 0.0226(9) Uani 1 1 d . . .
H15C H 0.4614 0.6389 0.0320 0.027 Uiso 1 1 calc R . .
H15D H 0.4239 0.6538 -0.0177 0.027 Uiso 1 1 calc R . .
C17B C 0.5086(2) 0.56528(12) 0.04788(15) 0.0198(9) Uani 1 1 d . . .
H17C H 0.5294 0.5892 0.0558 0.024 Uiso 1 1 calc R . .
H17D H 0.5446 0.5507 0.0355 0.024 Uiso 1 1 calc R . .
C18B C 0.4903(2) 0.54762(12) 0.09152(15) 0.0210(9) Uani 1 1 d . . .
H18C H 0.4771 0.5224 0.0848 0.025 Uiso 1 1 calc R . .
H18D H 0.5328 0.5482 0.1166 0.025 Uiso 1 1 calc R . .
C21B C -0.2078(2) 0.55081(14) 0.04319(17) 0.0265(10) Uani 1 1 d . . .
H21C H -0.2518 0.5457 0.0204 0.032 Uiso 1 1 calc R . .
H21D H -0.2221 0.5555 0.0736 0.032 Uiso 1 1 calc R . .
C22B C -0.1588(3) 0.51864(13) 0.04720(16) 0.0254(10) Uani 1 1 d . . .
H22C H -0.1814 0.4986 0.0613 0.030 Uiso 1 1 calc R . .
H22D H -0.1515 0.5112 0.0159 0.030 Uiso 1 1 calc R . .
C24B C -0.1679(2) 0.58263(13) -0.02157(15) 0.0240(10) Uani 1 1 d . . .
H24C H -0.2114 0.5939 -0.0394 0.029 Uiso 1 1 calc R . .
H24D H -0.1655 0.5578 -0.0326 0.029 Uiso 1 1 calc R . .
C25B C -0.1019(3) 0.60299(13) -0.03002(15) 0.0239(10) Uani 1 1 d . . .
H25C H -0.0964 0.6004 -0.0629 0.029 Uiso 1 1 calc R . .
H25D H -0.1076 0.6287 -0.0237 0.029 Uiso 1 1 calc R . .
C27B C -0.2011(3) 0.61635(14) 0.04353(16) 0.0275(11) Uani 1 1 d . . .
H27C H -0.2541 0.6152 0.0380 0.033 Uiso 1 1 calc R . .
H27D H -0.1868 0.6364 0.0250 0.033 Uiso 1 1 calc R . .
C28B C -0.1735(3) 0.62319(13) 0.09501(16) 0.0267(10) Uani 1 1 d . . .
H28C H -0.1875 0.6475 0.1034 0.032 Uiso 1 1 calc R . .
H28D H -0.1951 0.6058 0.1140 0.032 Uiso 1 1 calc R . .
C31B C 0.2736(2) 0.38503(11) 0.20872(16) 0.0215(9) Uani 1 1 d . . .
H31C H 0.2673 0.3612 0.2220 0.026 Uiso 1 1 calc R . .
H31D H 0.3155 0.3840 0.1928 0.026 Uiso 1 1 calc R . .
C32B C 0.2067(3) 0.39472(11) 0.17388(17) 0.0234(10) Uani 1 1 d . . .
H32C H 0.2005 0.3777 0.1475 0.028 Uiso 1 1 calc R . .
H32D H 0.1639 0.3932 0.1889 0.028 Uiso 1 1 calc R . .
C34B C 0.3627(2) 0.41465(12) 0.26732(17) 0.0238(10) Uani 1 1 d . . .
H34C H 0.3837 0.3905 0.2729 0.029 Uiso 1 1 calc R . .
H34D H 0.3672 0.4270 0.2976 0.029 Uiso 1 1 calc R . .
C35B C 0.4040(2) 0.43557(12) 0.23517(17) 0.0256(10) Uani 1 1 d . . .
H35C H 0.4537 0.4399 0.2512 0.031 Uiso 1 1 calc R . .
H35D H 0.4059 0.4215 0.2068 0.031 Uiso 1 1 calc R . .
C37B C 0.2398(3) 0.40675(12) 0.28134(17) 0.0247(10) Uani 1 1 d . . .
H37C H 0.2628 0.3902 0.3058 0.030 Uiso 1 1 calc R . .
H37D H 0.1936 0.3962 0.2665 0.030 Uiso 1 1 calc R . .
C38B C 0.2262(3) 0.44261(12) 0.30326(16) 0.0251(10) Uani 1 1 d . . .
H38C H 0.1901 0.4397 0.3237 0.030 Uiso 1 1 calc R . .
H38D H 0.2711 0.4515 0.3223 0.030 Uiso 1 1 calc R . .
C41B C -0.0618(3) 0.53059(14) 0.36197(19) 0.0339(12) Uani 1 1 d . . .
H41C H -0.1062 0.5356 0.3396 0.041 Uiso 1 1 calc R . .
H41D H -0.0754 0.5207 0.3906 0.041 Uiso 1 1 calc R . .
C42B C -0.0160(3) 0.50388(14) 0.34124(18) 0.0322(11) Uani 1 1 d . . .
H42C H 0.0259 0.4971 0.3649 0.039 Uiso 1 1 calc R . .
H42D H -0.0443 0.4821 0.3320 0.039 Uiso 1 1 calc R . .
C44B C -0.0672(3) 0.59533(13) 0.36998(17) 0.0275(10) Uani 1 1 d . . .
H44C H -0.0430 0.6144 0.3903 0.033 Uiso 1 1 calc R . .
H44D H -0.1117 0.5888 0.3814 0.033 Uiso 1 1 calc R . .
C45B C -0.0861(3) 0.60924(14) 0.32093(17) 0.0278(10) Uani 1 1 d . . .
H45C H -0.1194 0.5925 0.3019 0.033 Uiso 1 1 calc R . .
H45D H -0.1105 0.6326 0.3210 0.033 Uiso 1 1 calc R . .
C47B C 0.0312(3) 0.56183(14) 0.41625(17) 0.0314(11) Uani 1 1 d . . .
H47C H 0.0468 0.5368 0.4219 0.038 Uiso 1 1 calc R . .
H47D H 0.0084 0.5698 0.4425 0.038 Uiso 1 1 calc R . .
C48B C 0.0958(3) 0.58526(14) 0.41302(17) 0.0316(11) Uani 1 1 d . . .
H48C H 0.0810 0.6106 0.4097 0.038 Uiso 1 1 calc R . .
H48D H 0.1321 0.5828 0.4416 0.038 Uiso 1 1 calc R . .
C1C C 0.5192(2) 0.68574(11) 0.29727(14) 0.0168(9) Uani 1 1 d . . .
C3C C 0.5047(2) 0.63645(12) 0.37008(14) 0.0178(9) Uani 1 1 d . . .
C5C C 0.5010(2) 0.70966(11) 0.38352(14) 0.0146(8) Uani 1 1 d . . .
C7C C 0.3713(2) 0.66820(11) 0.37969(14) 0.0187(9) Uani 1 1 d . . .
C11C C 0.6701(2) 0.61939(13) 0.16433(15) 0.0229(9) Uani 1 1 d . . .
H11E H 0.6858 0.5958 0.1548 0.027 Uiso 1 1 calc R . .
H11F H 0.6835 0.6375 0.1427 0.027 Uiso 1 1 calc R . .
C12C C 0.5891(3) 0.61943(13) 0.16169(16) 0.0262(10) Uani 1 1 d . . .
H12E H 0.5652 0.6165 0.1290 0.031 Uiso 1 1 calc R . .
H12F H 0.5749 0.5992 0.1799 0.031 Uiso 1 1 calc R . .
C14C C 0.7733(2) 0.64796(12) 0.21372(16) 0.0210(9) Uani 1 1 d . . .
H14E H 0.8010 0.6382 0.1908 0.025 Uiso 1 1 calc R . .
H14F H 0.8030 0.6458 0.2450 0.025 Uiso 1 1 calc R . .
C15C C 0.7565(2) 0.68690(12) 0.20302(16) 0.0225(9) Uani 1 1 d . . .
H15E H 0.8016 0.7007 0.2059 0.027 Uiso 1 1 calc R . .
H15F H 0.7305 0.6893 0.1707 0.027 Uiso 1 1 calc R . .
C17C C 0.7144(2) 0.59507(12) 0.24183(16) 0.0219(9) Uani 1 1 d . . .
H17E H 0.7608 0.5834 0.2402 0.026 Uiso 1 1 calc R . .
H17F H 0.6756 0.5779 0.2304 0.026 Uiso 1 1 calc R . .
C18C C 0.7116(2) 0.60493(12) 0.29200(15) 0.0216(9) Uani 1 1 d . . .
H18E H 0.7111 0.5830 0.3108 0.026 Uiso 1 1 calc R . .
H18F H 0.7545 0.6190 0.3051 0.026 Uiso 1 1 calc R . .
C21C C 0.6773(3) 0.50306(14) 0.4256(2) 0.0419(14) Uani 1 1 d . . .
H21E H 0.6417 0.4862 0.4344 0.050 Uiso 1 1 calc R . .
H21F H 0.7239 0.4906 0.4286 0.050 Uiso 1 1 calc R . .
C22C C 0.6535(4) 0.51487(15) 0.3757(2) 0.0453(14) Uani 1 1 d . . .
H22E H 0.6915 0.5294 0.3655 0.054 Uiso 1 1 calc R . .
H22F H 0.6446 0.4938 0.3552 0.054 Uiso 1 1 calc R . .
C24C C 0.6651(3) 0.52633(15) 0.50292(19) 0.0406(14) Uani 1 1 d . . .
H24E H 0.6890 0.5437 0.5261 0.049 Uiso 1 1 calc R . .
H24F H 0.6826 0.5022 0.5129 0.049 Uiso 1 1 calc R . .
C25C C 0.5857(4) 0.52806(17) 0.5011(2) 0.0454(14) Uani 1 1 d . . .
H25E H 0.5620 0.5086 0.4812 0.054 Uiso 1 1 calc R . .
H25F H 0.5745 0.5249 0.5327 0.054 Uiso 1 1 calc R . .
C27C C 0.7548(3) 0.55222(16) 0.4598(2) 0.0437(14) Uani 1 1 d . . .
H27E H 0.7714 0.5501 0.4296 0.052 Uiso 1 1 calc R . .
H27F H 0.7905 0.5405 0.4838 0.052 Uiso 1 1 calc R . .
C28C C 0.7483(3) 0.59118(14) 0.4718(2) 0.0374(13) Uani 1 1 d . . .
H28E H 0.7365 0.5934 0.5033 0.045 Uiso 1 1 calc R . .
H28F H 0.7945 0.6035 0.4714 0.045 Uiso 1 1 calc R . .
C31C C 0.7418(3) 0.79597(17) 0.3715(2) 0.0193(13) Uani 0.694(9) 1 d PU A 1
H31E H 0.7778 0.7792 0.3881 0.023 Uiso 0.694(9) 1 calc PR A 1
H31F H 0.7677 0.8159 0.3596 0.023 Uiso 0.694(9) 1 calc PR A 1
C31 C 0.7011(8) 0.8098(4) 0.3488(5) 0.0190(18) Uani 0.306(9) 1 d PU A 2
H31G H 0.6621 0.8251 0.3324 0.023 Uiso 0.306(9) 1 calc PR A 2
H31H H 0.7473 0.8202 0.3441 0.023 Uiso 0.306(9) 1 calc PR A 2
C32C C 0.6944(3) 0.77651(13) 0.33039(16) 0.0253(10) Uani 1 1 d . . .
H32E H 0.6701 0.7945 0.3084 0.030 Uiso 1 1 calc R A 1
H32F H 0.7256 0.7620 0.3137 0.030 Uiso 1 1 calc R A 1
C34C C 0.7407(4) 0.81143(17) 0.4531(2) 0.0222(14) Uani 0.697(10) 1 d PU A 1
H34E H 0.7889 0.8214 0.4523 0.027 Uiso 0.697(10) 1 calc PR A 1
H34F H 0.7162 0.8276 0.4721 0.027 Uiso 0.697(10) 1 calc PR A 1
C34 C 0.7624(8) 0.7984(4) 0.4286(5) 0.0217(19) Uani 0.303(10) 1 d PU A 2
H34G H 0.7936 0.8193 0.4382 0.026 Uiso 0.303(10) 1 calc PR A 2
H34H H 0.7870 0.7827 0.4092 0.026 Uiso 0.303(10) 1 calc PR A 2
C35C C 0.7480(2) 0.77681(14) 0.47436(17) 0.0265(10) Uani 1 1 d . . .
H35E H 0.7660 0.7797 0.5080 0.032 Uiso 1 1 calc R A 1
H35F H 0.7844 0.7631 0.4612 0.032 Uiso 1 1 calc R A 1
C37C C 0.6622(3) 0.84320(14) 0.3954(3) 0.0549(19) Uani 1 1 d . A .
H37E H 0.6566 0.8485 0.3618 0.066 Uiso 1 1 calc R . .
H37F H 0.6940 0.8618 0.4119 0.066 Uiso 1 1 calc R . .
C38C C 0.5916(3) 0.84689(13) 0.4091(2) 0.0352(12) Uani 1 1 d . A .
H38E H 0.5984 0.8567 0.4409 0.042 Uiso 1 1 calc R . .
H38F H 0.5633 0.8645 0.3882 0.042 Uiso 1 1 calc R . .
N1 N 0.37954(17) 0.71507(9) 0.30127(11) 0.0123(7) Uani 1 1 d . . .
N2 N 0.38432(17) 0.64371(9) 0.28764(11) 0.0122(7) Uani 1 1 d . . .
N3 N 0.27783(17) 0.61025(9) 0.22175(11) 0.0120(7) Uani 1 1 d . . .
N4 N 0.17026(17) 0.64992(9) 0.17250(11) 0.0124(7) Uani 1 1 d . . .
N5 N 0.17323(18) 0.72493(9) 0.18184(11) 0.0128(7) Uani 1 1 d . . .
N6 N 0.27850(18) 0.75689(9) 0.24260(11) 0.0135(7) Uani 1 1 d . . .
N2A N 0.2939(3) 0.78332(13) 0.11740(17) 0.0396(11) Uani 1 1 d . . .
N4A N 0.2481(2) 0.85785(10) 0.22124(15) 0.0306(9) Uani 1 1 d . . .
N6A N 0.0559(2) 0.80395(11) 0.12824(13) 0.0261(9) Uani 1 1 d . . .
N8A N 0.1009(2) 0.78613(12) 0.27414(14) 0.0292(9) Uani 1 1 d . . .
N10A N 0.4505(2) 0.78176(13) 0.02843(15) 0.0334(10) Uani 1 1 d . . .
N13A N 0.3595(2) 0.83575(12) 0.05178(17) 0.0362(10) Uani 1 1 d . . .
H13A H 0.3185 0.8381 0.0299 0.043 Uiso 1 1 calc R . .
H13B H 0.3559 0.8509 0.0760 0.043 Uiso 1 1 calc R . .
N16A N 0.4579(3) 0.77189(13) 0.12479(15) 0.0383(11) Uani 1 1 d . . .
H16A H 0.4738 0.7921 0.1412 0.046 Uiso 1 1 calc R . .
H16B H 0.4457 0.7554 0.1453 0.046 Uiso 1 1 calc R . .
N19A N 0.3230(3) 0.74410(14) 0.03092(17) 0.0435(12) Uani 1 1 d . . .
H19A H 0.3312 0.7223 0.0453 0.052 Uiso 1 1 calc R . .
H19B H 0.2743 0.7476 0.0239 0.052 Uiso 1 1 calc R . .
N20A N 0.2875(2) 0.95517(11) 0.30036(14) 0.0271(9) Uani 1 1 d . . .
N23A N 0.2514(2) 0.94052(11) 0.20429(14) 0.0280(9) Uani 1 1 d . . .
H23A H 0.2916 0.9427 0.1908 0.034 Uiso 1 1 calc R . .
H23B H 0.2144 0.9327 0.1819 0.034 Uiso 1 1 calc R . .
N26A N 0.3757(2) 0.89692(11) 0.28751(14) 0.0265(9) Uani 1 1 d . . .
H26A H 0.3786 0.8810 0.3117 0.032 Uiso 1 1 calc R . .
H26B H 0.4004 0.8874 0.2659 0.032 Uiso 1 1 calc R . .
N29A N 0.1940(2) 0.89628(12) 0.29930(16) 0.0359(10) Uani 1 1 d . . .
H29A H 0.1493 0.9010 0.2824 0.043 Uiso 1 1 calc R . .
H29B H 0.1947 0.8728 0.3086 0.043 Uiso 1 1 calc R . .
N30A N -0.1667(2) 0.81691(12) 0.07377(15) 0.0307(9) Uani 1 1 d . . .
N33A N -0.0935(2) 0.76622(11) 0.13597(14) 0.0288(9) Uani 1 1 d . . .
H33A H -0.0648 0.7465 0.1352 0.035 Uiso 1 1 calc R . .
H33B H -0.0947 0.7714 0.1666 0.035 Uiso 1 1 calc R . .
N36A N -0.0413(2) 0.80658(11) 0.03566(13) 0.0254(8) Uani 1 1 d . . .
H36A H -0.0018 0.8195 0.0311 0.031 Uiso 1 1 calc R . .
H36B H -0.0345 0.7833 0.0276 0.031 Uiso 1 1 calc R . .
N39A N -0.0666(3) 0.85800(12) 0.13511(15) 0.0369(11) Uani 1 1 d . . .
H39A H -0.0472 0.8575 0.1662 0.044 Uiso 1 1 calc R . .
H39B H -0.0435 0.8755 0.1213 0.044 Uiso 1 1 calc R . .
N40A N 0.0151(2) 0.78967(12) 0.39989(13) 0.0304(10) Uani 1 1 d . . .
N43A N 0.0037(2) 0.83605(10) 0.32287(14) 0.0249(8) Uani 1 1 d . . .
H43A H 0.0299 0.8518 0.3084 0.030 Uiso 1 1 calc R . .
H43B H -0.0404 0.8332 0.3044 0.030 Uiso 1 1 calc R . .
N46A N -0.0099(2) 0.74371(11) 0.32266(15) 0.0307(9) Uani 1 1 d . . .
H46A H -0.0343 0.7433 0.2926 0.037 Uiso 1 1 calc R . .
H46B H 0.0173 0.7233 0.3276 0.037 Uiso 1 1 calc R . .
N49A N 0.1536(2) 0.78375(11) 0.37720(15) 0.0297(9) Uani 1 1 d . . .
H49A H 0.1824 0.7672 0.3663 0.036 Uiso 1 1 calc R . .
H49B H 0.1766 0.8054 0.3788 0.036 Uiso 1 1 calc R . .
N2B N 0.2718(2) 0.59124(10) 0.09012(13) 0.0197(8) Uani 1 1 d . . .
N4B N 0.04377(19) 0.57797(10) 0.10449(13) 0.0197(8) Uani 1 1 d . . .
N6B N 0.2288(2) 0.51286(10) 0.18312(13) 0.0211(8) Uani 1 1 d . . .
N8B N 0.1042(2) 0.57942(10) 0.26035(13) 0.0220(8) Uani 1 1 d . . .
N10B N 0.44334(19) 0.56867(10) 0.01226(12) 0.0178(7) Uani 1 1 d . . .
N13B N 0.30679(19) 0.53747(10) 0.01239(13) 0.0205(8) Uani 1 1 d . . .
H13C H 0.3125 0.5171 0.0302 0.025 Uiso 1 1 calc R . .
H13D H 0.2585 0.5411 0.0026 0.025 Uiso 1 1 calc R . .
N16B N 0.3541(2) 0.62843(10) 0.01721(13) 0.0228(8) Uani 1 1 d . . .
H16C H 0.3194 0.6287 -0.0091 0.027 Uiso 1 1 calc R . .
H16D H 0.3450 0.6469 0.0361 0.027 Uiso 1 1 calc R . .
N19B N 0.4299(2) 0.56646(10) 0.10715(13) 0.0222(8) Uani 1 1 d . . .
H19C H 0.4468 0.5867 0.1231 0.027 Uiso 1 1 calc R . .
H19D H 0.4106 0.5520 0.1272 0.027 Uiso 1 1 calc R . .
N20B N -0.17219(19) 0.58266(10) 0.02830(13) 0.0205(8) Uani 1 1 d . . .
N23B N -0.0884(2) 0.52722(10) 0.07634(13) 0.0209(8) Uani 1 1 d . . .
H23C H -0.0542 0.5119 0.0690 0.025 Uiso 1 1 calc R . .
H23D H -0.0914 0.5238 0.1071 0.025 Uiso 1 1 calc R . .
N26B N -0.0370(2) 0.58907(11) 0.00055(12) 0.0213(8) Uani 1 1 d . . .
H26C H -0.0004 0.6054 0.0020 0.026 Uiso 1 1 calc R . .
H26D H -0.0226 0.5683 -0.0118 0.026 Uiso 1 1 calc R . .
N29B N -0.0942(2) 0.61974(10) 0.10474(13) 0.0215(8) Uani 1 1 d . . .
H29C H -0.0796 0.6153 0.1359 0.026 Uiso 1 1 calc R . .
H29D H -0.0741 0.6410 0.0979 0.026 Uiso 1 1 calc R . .
N30B N 0.2865(2) 0.41159(9) 0.24635(13) 0.0198(8) Uani 1 1 d . . .
N33B N 0.2142(2) 0.43160(10) 0.15659(13) 0.0234(8) Uani 1 1 d . . .
H33C H 0.1701 0.4401 0.1428 0.028 Uiso 1 1 calc R . .
H33D H 0.2438 0.4315 0.1347 0.028 Uiso 1 1 calc R . .
N36B N 0.3673(2) 0.47011(10) 0.22251(14) 0.0231(8) Uani 1 1 d . . .
H36C H 0.3808 0.4788 0.1959 0.028 Uiso 1 1 calc R . .
H36D H 0.3810 0.4864 0.2459 0.028 Uiso 1 1 calc R . .
N39B N 0.2000(2) 0.46860(10) 0.26593(13) 0.0235(8) Uani 1 1 d . . .
H39C H 0.2047 0.4914 0.2778 0.028 Uiso 1 1 calc R . .
H39D H 0.1521 0.4646 0.2549 0.028 Uiso 1 1 calc R . .
N40B N -0.0202(2) 0.56419(11) 0.37303(13) 0.0256(9) Uani 1 1 d . . .
N43B N 0.0089(2) 0.51898(11) 0.30059(15) 0.0310(9) Uani 1 1 d . . .
H43C H -0.0284 0.5194 0.2758 0.037 Uiso 1 1 calc R . .
H43D H 0.0446 0.5048 0.2927 0.037 Uiso 1 1 calc R . .
N46B N -0.0204(2) 0.61323(11) 0.30056(14) 0.0272(9) Uani 1 1 d . . .
H46C H 0.0032 0.6336 0.3121 0.033 Uiso 1 1 calc R . .
H46D H -0.0330 0.6159 0.2689 0.033 Uiso 1 1 calc R . .
N49B N 0.1263(2) 0.57393(11) 0.37219(15) 0.0299(9) Uani 1 1 d . . .
H49C H 0.1478 0.5520 0.3779 0.036 Uiso 1 1 calc R . .
H49D H 0.1608 0.5900 0.3671 0.036 Uiso 1 1 calc R . .
N2C N 0.5612(2) 0.69223(10) 0.27370(13) 0.0221(8) Uani 1 1 d . . .
N4C N 0.5373(2) 0.61297(11) 0.38870(14) 0.0273(9) Uani 1 1 d . . .
N6C N 0.53613(19) 0.72975(10) 0.40806(12) 0.0187(8) Uani 1 1 d . . .
N8C N 0.3246(2) 0.66403(12) 0.40039(14) 0.0278(9) Uani 1 1 d . . .
N10C N 0.70621(19) 0.62736(10) 0.21195(12) 0.0178(7) Uani 1 1 d . . .
N13C N 0.56619(19) 0.65326(11) 0.18020(13) 0.0229(8) Uani 1 1 d . . .
H13E H 0.5198 0.6512 0.1852 0.027 Uiso 1 1 calc R . .
H13F H 0.5679 0.6713 0.1591 0.027 Uiso 1 1 calc R . .
N16C N 0.7120(2) 0.70106(10) 0.23582(13) 0.0211(8) Uani 1 1 d . . .
H16E H 0.6919 0.7225 0.2251 0.025 Uiso 1 1 calc R . .
H16F H 0.7400 0.7048 0.2644 0.025 Uiso 1 1 calc R . .
N19C N 0.64601(19) 0.62606(10) 0.29350(12) 0.0197(8) Uani 1 1 d . . .
H19E H 0.6493 0.6367 0.3221 0.024 Uiso 1 1 calc R . .
H19F H 0.6067 0.6112 0.2892 0.024 Uiso 1 1 calc R . .
N20C N 0.6843(2) 0.53441(11) 0.45692(16) 0.0329(10) Uani 1 1 d . . .
N23C N 0.5870(3) 0.53608(12) 0.37259(15) 0.0360(10) Uani 1 1 d . . .
H23E H 0.5495 0.5214 0.3762 0.043 Uiso 1 1 calc R . .
H23F H 0.5764 0.5467 0.3438 0.043 Uiso 1 1 calc R . .
N26C N 0.5581(2) 0.56334(13) 0.48197(15) 0.0354(10) Uani 1 1 d . . .
H26E H 0.5705 0.5808 0.5040 0.042 Uiso 1 1 calc R . .
H26F H 0.5089 0.5626 0.4745 0.042 Uiso 1 1 calc R . .
N29C N 0.6911(2) 0.60784(11) 0.43727(15) 0.0302(9) Uani 1 1 d . . .
H29E H 0.7080 0.6119 0.4101 0.036 Uiso 1 1 calc R . .
H29F H 0.6787 0.6295 0.4484 0.036 Uiso 1 1 calc R . .
N30C N 0.6978(2) 0.80974(9) 0.40349(13) 0.0197(8) Uani 1 1 d . . .
N33C N 0.6405(2) 0.75336(11) 0.34479(14) 0.0281(9) Uani 1 1 d . A .
H33E H 0.6578 0.7304 0.3476 0.034 Uiso 1 1 calc R . .
H33F H 0.6002 0.7534 0.3221 0.034 Uiso 1 1 calc R . .
N36C N 0.6814(2) 0.75619(12) 0.46815(17) 0.0383(11) Uani 1 1 d . A .
H36E H 0.6587 0.7603 0.4930 0.046 Uiso 1 1 calc R . .
H36F H 0.6923 0.7323 0.4679 0.046 Uiso 1 1 calc R . .
N39C N 0.5503(2) 0.81418(11) 0.40800(18) 0.0337(10) Uani 1 1 d . . .
H39E H 0.5151 0.8142 0.3820 0.040 Uiso 1 1 calc R A .
H39F H 0.5281 0.8135 0.4336 0.040 Uiso 1 1 calc R . .
Cl1 Cl 0.95821(10) 0.70073(3) 0.03786(4) 0.0472(4) Uani 1 1 d . . .
O11 O 0.9999(3) 0.67014(12) 0.0294(2) 0.0681(15) Uani 1 1 d . B .
O12 O 0.9211(3) 0.7147(3) -0.0016(2) 0.122(3) Uani 1 1 d . B .
O13 O 0.8860(3) 0.69021(17) 0.0557(2) 0.0358(16) Uani 0.581(9) 1 d PU B 1
O14 O 0.9877(4) 0.72571(18) 0.0703(3) 0.0434(18) Uani 0.578(9) 1 d PU B 1
O13' O 0.9621(5) 0.6974(2) 0.0845(3) 0.034(2) Uani 0.419(9) 1 d PU B 2
O14' O 1.0223(5) 0.7304(2) 0.0361(4) 0.041(2) Uani 0.422(9) 1 d PU B 2
Cl2 Cl 0.34091(7) 0.52697(3) 0.34585(4) 0.0343(3) Uani 1 1 d . . .
O21 O 0.3299(2) 0.50294(11) 0.38203(14) 0.0435(10) Uani 1 1 d . . .
O22 O 0.3770(3) 0.55815(13) 0.36579(15) 0.0613(14) Uani 1 1 d . . .
O23 O 0.2726(2) 0.53747(10) 0.31933(15) 0.0448(10) Uani 1 1 d . . .
O24 O 0.3810(3) 0.50980(17) 0.31505(16) 0.0727(16) Uani 1 1 d . . .
Cl3 Cl 0.96980(6) 0.68618(3) 0.21359(3) 0.0203(2) Uani 1 1 d . . .
O31 O 0.92995(19) 0.68353(9) 0.25135(12) 0.0303(8) Uani 1 1 d . . .
O32 O 1.0067(2) 0.71970(10) 0.21652(14) 0.0398(9) Uani 1 1 d . . .
O33 O 1.0206(2) 0.65710(10) 0.21757(15) 0.0418(9) Uani 1 1 d . . .
O34 O 0.9206(2) 0.68398(11) 0.17075(13) 0.0444(10) Uani 1 1 d . . .
Cl4 Cl 0.87360(6) 0.54846(3) 0.19728(4) 0.0218(2) Uani 1 1 d . . .
O41 O 0.86226(18) 0.53726(9) 0.24250(11) 0.0284(7) Uani 1 1 d . . .
O42 O 0.9054(2) 0.58306(10) 0.20071(13) 0.0419(10) Uani 1 1 d . . .
O43 O 0.9194(2) 0.52286(12) 0.18043(13) 0.0460(10) Uani 1 1 d . . .
O44 O 0.80685(18) 0.54935(10) 0.16589(12) 0.0315(8) Uani 1 1 d . . .
Cl5 Cl 0.83694(6) 0.80157(3) 0.24487(4) 0.0257(2) Uani 1 1 d . . .
O51 O 0.8314(2) 0.76376(10) 0.24817(18) 0.0568(13) Uani 1 1 d . . .
O52 O 0.84404(19) 0.81688(10) 0.29083(12) 0.0329(8) Uani 1 1 d . . .
O53 O 0.8994(2) 0.81110(14) 0.22574(14) 0.0519(11) Uani 1 1 d . . .
O54 O 0.7739(2) 0.81573(10) 0.21583(13) 0.0365(9) Uani 1 1 d . . .
Cl6 Cl -0.00137(7) 0.91994(3) 0.24611(4) 0.0335(3) Uani 1 1 d . . .
O61 O -0.0491(4) 0.91359(16) 0.2797(3) 0.0581(18) Uani 0.722(9) 1 d PU C 1
O61' O 0.0351(10) 0.9152(4) 0.2952(6) 0.057(3) Uani 0.278(9) 1 d PU C 2
O62 O 0.0302(3) 0.88766(12) 0.23504(19) 0.0607(13) Uani 1 1 d . C .
O63 O 0.0498(3) 0.94684(14) 0.2621(2) 0.0768(17) Uani 1 1 d . C .
O64 O -0.0495(3) 0.93465(16) 0.2082(3) 0.095(2) Uani 1 1 d . C .
Cl7 Cl 0.50759(7) 0.82443(3) 0.26624(6) 0.0423(3) Uani 1 1 d . . .
O71 O 0.4375(2) 0.82900(13) 0.24212(18) 0.0583(12) Uani 1 1 d . . .
O72 O 0.5293(3) 0.85644(15) 0.2943(3) 0.108(3) Uani 1 1 d . . .
O73 O 0.5128(3) 0.79540(17) 0.2978(2) 0.0834(19) Uani 1 1 d . . .
O74 O 0.5590(4) 0.8216(2) 0.2372(3) 0.114(3) Uani 1 1 d . . .
Cl8 Cl 0.33246(6) 0.83413(3) 0.38448(4) 0.0262(2) Uani 1 1 d . . .
O81 O 0.2824(2) 0.83084(10) 0.34134(13) 0.0428(10) Uani 1 1 d . . .
O82 O 0.3737(3) 0.86611(12) 0.38424(14) 0.0656(15) Uani 1 1 d . . .
O83 O 0.3795(2) 0.80399(11) 0.39036(13) 0.0408(9) Uani 1 1 d . . .
O84 O 0.2933(2) 0.83548(12) 0.42201(14) 0.0448(10) Uani 1 1 d . . .
Cl9 Cl 0.37951(6) 0.67639(3) 0.13794(4) 0.0257(2) Uani 1 1 d . . .
O91 O 0.4042(3) 0.68214(13) 0.09514(15) 0.0539(12) Uani 1 1 d . . .
O92 O 0.4092(3) 0.70283(11) 0.17126(13) 0.0474(11) Uani 1 1 d . . .
O93 O 0.4010(2) 0.64173(10) 0.15704(17) 0.0507(11) Uani 1 1 d . . .
O94 O 0.30306(19) 0.67839(10) 0.12978(13) 0.0364(8) Uani 1 1 d . . .
Cl10 Cl 0.93833(9) 0.93871(4) 0.04755(6) 0.0515(4) Uani 1 1 d . . .
O101 O 0.9929(4) 0.92277(18) 0.0825(3) 0.101(2) Uani 1 1 d . . .
O102 O 0.8717(3) 0.93883(14) 0.06428(19) 0.0726(16) Uani 1 1 d . . .
O103 O 0.9313(3) 0.91760(14) 0.0072(2) 0.0693(15) Uani 1 1 d . . .
O104 O 0.9571(3) 0.97428(13) 0.0393(2) 0.0776(17) Uani 1 1 d . . .
Cl11 Cl 0.61695(6) 0.82355(3) 0.55084(4) 0.0290(2) Uani 1 1 d . . .
O111 O 0.5818(3) 0.80257(17) 0.51338(16) 0.0729(17) Uani 1 1 d . . .
O112 O 0.6887(2) 0.81290(13) 0.56482(18) 0.0594(13) Uani 1 1 d . . .
O113 O 0.5755(3) 0.82151(16) 0.58631(18) 0.0792(19) Uani 1 1 d . . .
O114 O 0.6177(3) 0.86021(14) 0.5372(3) 0.084(2) Uani 1 1 d . . .
Cl12 Cl 0.61572(9) 0.61364(4) 0.59269(5) 0.0500(4) Uani 1 1 d . . .
O121 O 0.6124(3) 0.62759(12) 0.54683(15) 0.0556(12) Uani 1 1 d . . .
O122 O 0.5531(3) 0.5927(2) 0.5930(3) 0.106(3) Uani 1 1 d . . .
O123 O 0.6207(8) 0.64138(19) 0.6238(2) 0.187(6) Uani 1 1 d . . .
O124 O 0.6751(3) 0.59062(17) 0.6044(2) 0.088(2) Uani 1 1 d . . .
Cl13 Cl 0.61752(6) 0.54293(3) 0.90800(4) 0.0232(2) Uani 1 1 d . . .
O131 O 0.5436(2) 0.55116(13) 0.89739(17) 0.0567(12) Uani 1 1 d . . .
O132 O 0.6351(3) 0.53707(12) 0.95702(14) 0.0531(12) Uani 1 1 d . . .
O133 O 0.6587(3) 0.57188(10) 0.89451(18) 0.0542(12) Uani 1 1 d . . .
O134 O 0.6328(3) 0.51098(10) 0.88427(15) 0.0493(11) Uani 1 1 d . . .
Cl14 Cl 0.52053(5) 0.53622(3) 0.24004(4) 0.0203(2) Uani 1 1 d . . .
O141 O 0.5261(2) 0.50266(9) 0.26501(13) 0.0332(8) Uani 1 1 d . . .
O142 O 0.44855(18) 0.54145(9) 0.21664(13) 0.0324(8) Uani 1 1 d . . .
O143 O 0.5681(2) 0.53530(10) 0.20632(12) 0.0347(8) Uani 1 1 d . . .
O144 O 0.5420(2) 0.56487(10) 0.27271(13) 0.0364(8) Uani 1 1 d . . .
Cl15 Cl 0.13428(7) 0.58666(4) 0.96306(5) 0.0372(3) Uani 1 1 d . . .
O151 O 0.1109(2) 0.62010(11) 0.97938(19) 0.0560(12) Uani 1 1 d . . .
O152 O 0.1320(3) 0.55992(11) 0.99779(15) 0.0512(11) Uani 1 1 d . . .
O153 O 0.2078(2) 0.59026(14) 0.95633(15) 0.0532(12) Uani 1 1 d . . .
O154 O 0.0882(2) 0.57657(16) 0.92121(16) 0.0622(14) Uani 1 1 d . . .
Cl16 Cl 0.77579(6) 0.68066(3) 0.37812(3) 0.0213(2) Uani 1 1 d . . .
O161 O 0.8097(2) 0.64896(9) 0.39862(13) 0.0340(8) Uani 1 1 d . . .
O162 O 0.69889(19) 0.67700(10) 0.37312(13) 0.0367(9) Uani 1 1 d . . .
O163 O 0.7976(2) 0.71140(9) 0.40674(12) 0.0317(8) Uani 1 1 d . . .
O164 O 0.7944(2) 0.68557(11) 0.33289(12) 0.0387(9) Uani 1 1 d . . .
O1W O 0.24052(19) 0.61372(9) 0.33303(13) 0.0330(8) Uani 1 1 d . . .
O2W O 0.63992(19) 0.67748(9) 0.47685(12) 0.0310(8) Uani 1 1 d . . .
O3W O 0.1443(2) 0.66571(11) 0.29238(14) 0.0435(9) Uani 1 1 d . . .
O4W O 0.0603(2) 0.67543(10) 0.36282(15) 0.0419(9) Uani 1 1 d . . .
O5W O 0.1747(2) 0.51136(10) 0.07126(13) 0.0403(9) Uani 1 1 d . . .
O6W O 0.2465(2) 0.64391(12) 0.46861(13) 0.0421(9) Uani 1 1 d . . .
O7W O 0.6496(2) 0.76998(10) 0.20066(14) 0.0419(9) Uani 1 1 d . . .
O8W O 0.4031(2) 0.56007(14) 0.46831(16) 0.0560(12) Uani 1 1 d . . .
O9W O 0.0654(2) 0.50106(12) 0.20331(14) 0.0453(10) Uani 1 1 d . . .
O10W O 0.1788(3) 0.49848(13) 0.3906(2) 0.0651(14) Uani 1 1 d . . .
O11W O 0.2254(2) 0.72117(11) 0.34410(15) 0.0434(9) Uani 1 1 d . . .
O12W O 0.4976(2) 0.46724(13) 0.36368(17) 0.0553(11) Uani 1 1 d . . .
O13W O 0.2787(3) 0.92310(13) 0.00387(16) 0.0602(13) Uani 1 1 d . . .
O14W O 0.0636(3) 0.86544(12) 0.02409(18) 0.0570(12) Uani 1 1 d . . .
O15W O 0.0603(3) 0.45071(15) 0.1320(2) 0.0834(19) Uani 1 1 d . . .
O16W O 0.9677(3) 0.51430(17) 0.9576(3) 0.103(3) Uani 1 1 d . . .
O17W O 0.1119(2) 0.67756(14) 0.46012(17) 0.0598(13) Uani 1 1 d . . .
O18W O 0.2105(4) 0.6707(2) 0.0380(2) 0.103(2) Uani 1 1 d . . .
O19W O 0.3959(3) 0.92654(16) 0.1690(2) 0.0754(16) Uani 1 1 d . . .
O20W O 0.2825(4) 0.9088(2) 0.09517(19) 0.097(2) Uani 1 1 d . . .
O21W O 0.1821(4) 0.8597(2) 0.0963(2) 0.115(3) Uani 1 1 d . . .
O22W O 0.1652(4) 0.7266(4) 0.5285(2) 0.173(6) Uani 1 1 d . . .
O23W O 0.1096(4) 0.8995(3) 0.1587(3) 0.126(3) Uani 1 1 d . . .
O24W O 0.1485(5) 0.9504(4) 0.1052(4) 0.206(7) Uani 1 1 d . . .
O25W O 0.4562(7) 0.8592(2) 0.1522(2) 0.165(5) Uani 1 1 d . . .
O26W O 0.1415(6) 0.7747(3) 0.5541(4) 0.074(3) Uani 0.50 1 d P . .
C1S C 0.1106(10) 0.9813(8) 0.0410(10) 0.141(11) Uani 0.50 1 d P . .
H1S1 H 0.0859 0.9604 0.0509 0.170 Uiso 0.50 1 calc PR . .
H1S2 H 0.0752 0.9987 0.0264 0.170 Uiso 0.50 1 calc PR . .
H1S3 H 0.1407 0.9921 0.0681 0.170 Uiso 0.50 1 calc PR . .
C2S C 0.1523(7) 0.9710(3) 0.0100(6) 0.044(3) Uani 0.50 1 d P . .
N1S N 0.1886(7) 0.9712(3) -0.0129(6) 0.063(4) Uani 0.50 1 d P . .

loop_
_atom_site_aniso_label
_atom_site_aniso_U_11
_atom_site_aniso_U_22
_atom_site_aniso_U_33
_atom_site_aniso_U_23
_atom_site_aniso_U_13
_atom_site_aniso_U_12
Ru1A 0.01066(15) 0.00962(15) 0.00941(15) -0.00031(11) -0.00388(11) 0.00052(11)
Ru1B 0.00793(14) 0.00952(15) 0.00894(15) -0.00115(10) -0.00560(11) 0.00007(10)
Ru1C 0.00853(15) 0.01374(15) 0.00823(15) -0.00091(11) -0.00639(11) -0.00042(11)
Zn1A 0.0224(3) 0.0282(3) 0.0189(3) 0.0003(2) 0.0049(2) 0.0013(2)
Zn2A 0.0174(3) 0.0128(3) 0.0202(3) -0.0018(2) -0.0030(2) -0.0017(2)
Zn3A 0.0185(3) 0.0217(3) 0.0128(3) 0.0011(2) -0.0067(2) 0.0060(2)
Zn4A 0.0179(3) 0.0206(3) 0.0121(3) -0.0009(2) 0.0002(2) 0.0012(2)
Zn1B 0.0165(3) 0.0159(3) 0.0122(3) -0.0005(2) -0.0011(2) -0.0003(2)
Zn2B 0.0107(3) 0.0165(3) 0.0127(3) -0.0038(2) -0.0067(2) 0.0005(2)
Zn3B 0.0178(3) 0.0110(3) 0.0197(3) 0.0013(2) -0.0018(2) 0.0011(2)
Zn4B 0.0189(3) 0.0263(3) 0.0154(3) 0.0033(2) 0.0000(2) 0.0054(2)
Zn1C 0.0133(3) 0.0208(3) 0.0115(3) -0.0015(2) -0.0010(2) -0.0005(2)
Zn2C 0.0251(3) 0.0206(3) 0.0209(3) 0.0033(2) -0.0083(2) 0.0036(2)
Zn3C 0.0132(3) 0.0150(3) 0.0140(3) -0.0017(2) -0.0032(2) -0.0023(2)
C1 0.0123(19) 0.0120(19) 0.0097(18) -0.0002(15) -0.0008(15) -0.0014(15)
C2 0.0062(17) 0.017(2) 0.0064(18) 0.0013(15) -0.0048(14) 0.0002(15)
C3 0.0096(18) 0.0169(19) 0.0064(18) 0.0026(15) -0.0011(15) 0.0005(15)
C4 0.0089(18) 0.018(2) 0.0068(18) -0.0016(15) -0.0020(14) -0.0013(16)
C5 0.0080(18) 0.0148(19) 0.0099(19) -0.0003(15) -0.0042(15) -0.0010(15)
C6 0.0113(18) 0.0113(18) 0.0086(18) -0.0014(14) -0.0001(15) 0.0006(15)
C7 0.0127(19) 0.0138(19) 0.0132(19) 0.0006(15) -0.0046(15) 0.0006(16)
C8 0.0099(19) 0.0146(19) 0.015(2) -0.0002(15) -0.0061(15) 0.0034(15)
C9 0.0111(19) 0.019(2) 0.014(2) -0.0016(16) -0.0094(15) 0.0010(16)
C10 0.0104(19) 0.018(2) 0.018(2) 0.0018(16) -0.0094(16) 0.0016(16)
C11 0.012(2) 0.016(2) 0.019(2) -0.0019(16) -0.0051(16) -0.0002(16)
C12 0.014(2) 0.017(2) 0.013(2) -0.0037(16) -0.0065(16) -0.0018(16)
C01A 0.022(2) 0.018(2) 0.022(2) -0.0036(17) 0.0032(19) -0.0019(18)
C3A 0.018(2) 0.023(2) 0.014(2) 0.0035(17) -0.0053(16) 0.0020(18)
C5A 0.029(2) 0.0109(19) 0.011(2) -0.0007(15) 0.0041(18) -0.0015(17)
C7A 0.013(2) 0.021(2) 0.013(2) 0.0038(16) -0.0040(17) 0.0015(16)
C11A 0.038(3) 0.063(4) 0.033(3) 0.016(3) 0.013(2) 0.008(3)
C12A 0.038(3) 0.045(3) 0.045(3) 0.024(3) 0.004(3) 0.003(3)
C14A 0.020(3) 0.043(3) 0.055(4) 0.007(3) 0.006(2) 0.006(2)
C15A 0.028(3) 0.042(3) 0.054(4) 0.010(3) -0.013(3) 0.004(2)
C17A 0.047(4) 0.069(4) 0.035(3) -0.016(3) 0.013(3) 0.007(3)
C18A 0.052(4) 0.073(5) 0.030(3) -0.023(3) -0.002(3) 0.002(3)
C21A 0.033(3) 0.015(2) 0.049(3) 0.000(2) -0.002(2) 0.001(2)
C22A 0.037(3) 0.021(2) 0.037(3) 0.006(2) -0.001(2) 0.006(2)
C24A 0.035(3) 0.033(3) 0.039(3) -0.015(2) -0.016(2) 0.001(2)
C25A 0.020(2) 0.034(3) 0.040(3) -0.007(2) -0.008(2) -0.005(2)
C27A 0.048(3) 0.047(3) 0.026(3) -0.010(2) 0.006(2) 0.018(3)
C28A 0.045(3) 0.071(4) 0.030(3) 0.012(3) 0.018(3) 0.019(3)
C31A 0.022(3) 0.059(4) 0.055(4) 0.019(3) -0.001(2) 0.004(3)
C32A 0.029(3) 0.044(3) 0.052(4) 0.015(3) 0.003(3) -0.003(2)
C34A 0.029(3) 0.045(3) 0.031(3) 0.002(2) -0.017(2) -0.001(2)
C35A 0.035(3) 0.040(3) 0.017(2) 0.000(2) -0.011(2) -0.002(2)
C37A 0.034(3) 0.048(3) 0.049(4) 0.012(3) 0.004(3) 0.025(3)
C38A 0.070(4) 0.035(3) 0.049(4) 0.002(3) 0.026(3) 0.028(3)
C41A 0.069(4) 0.057(4) 0.022(3) 0.001(3) 0.011(3) 0.046(3)
C42A 0.068(4) 0.031(3) 0.038(3) -0.012(2) -0.015(3) 0.027(3)
C44A 0.041(3) 0.060(4) 0.034(3) 0.024(3) 0.016(3) 0.011(3)
C45A 0.030(3) 0.052(4) 0.051(4) 0.021(3) -0.003(3) -0.010(3)
C47A 0.063(4) 0.053(4) 0.016(2) -0.010(2) -0.012(2) 0.027(3)
C48A 0.036(3) 0.037(3) 0.024(3) 0.000(2) -0.011(2) 0.009(2)
C1B 0.0099(18) 0.0128(19) 0.013(2) -0.0020(15) -0.0051(16) -0.0012(15)
C3B 0.021(2) 0.0103(19) 0.020(2) -0.0003(16) 0.0072(19) 0.0039(16)
C5B 0.0106(19) 0.022(2) 0.0075(18) -0.0030(15) -0.0047(14) -0.0031(16)
C7B 0.0110(19) 0.0153(19) 0.015(2) -0.0053(16) -0.0046(16) 0.0048(16)
C11B 0.023(2) 0.023(2) 0.019(2) -0.0069(18) -0.0003(18) -0.0002(18)
C12B 0.022(2) 0.029(2) 0.022(2) -0.0086(19) -0.0029(18) -0.0015(19)
C14B 0.026(2) 0.027(2) 0.015(2) 0.0028(18) 0.0026(18) 0.0015(19)
C15B 0.027(2) 0.023(2) 0.018(2) 0.0042(18) 0.0027(18) -0.0026(19)
C17B 0.014(2) 0.024(2) 0.019(2) -0.0011(17) -0.0053(17) -0.0026(17)
C18B 0.019(2) 0.025(2) 0.016(2) 0.0046(17) -0.0048(17) 0.0011(18)
C21B 0.014(2) 0.039(3) 0.024(2) -0.004(2) -0.0039(18) -0.009(2)
C22B 0.027(2) 0.026(2) 0.021(2) -0.0050(19) -0.0044(19) -0.014(2)
C24B 0.021(2) 0.030(2) 0.016(2) -0.0036(18) -0.0098(18) 0.0032(19)
C25B 0.028(2) 0.026(2) 0.015(2) -0.0015(18) -0.0022(18) -0.001(2)
C27B 0.020(2) 0.040(3) 0.019(2) -0.002(2) -0.0054(18) 0.017(2)
C28B 0.030(3) 0.030(3) 0.019(2) -0.0028(19) -0.0001(19) 0.013(2)
C31B 0.023(2) 0.013(2) 0.026(2) -0.0008(17) -0.0009(19) -0.0020(17)
C32B 0.027(2) 0.014(2) 0.028(2) -0.0027(18) 0.0000(19) -0.0007(18)
C34B 0.023(2) 0.017(2) 0.029(2) 0.0040(18) -0.0048(19) 0.0000(18)
C35B 0.019(2) 0.022(2) 0.033(3) 0.0002(19) -0.0028(19) 0.0010(19)
C37B 0.030(3) 0.018(2) 0.025(2) 0.0054(18) 0.001(2) -0.0048(19)
C38B 0.029(2) 0.024(2) 0.022(2) 0.0025(19) 0.0037(19) -0.001(2)
C41B 0.035(3) 0.033(3) 0.035(3) 0.005(2) 0.008(2) -0.004(2)
C42B 0.033(3) 0.029(3) 0.032(3) 0.003(2) 0.001(2) -0.001(2)
C44B 0.028(3) 0.030(3) 0.025(2) 0.004(2) 0.006(2) 0.006(2)
C45B 0.024(2) 0.032(3) 0.026(3) 0.003(2) -0.0007(19) 0.009(2)
C47B 0.034(3) 0.037(3) 0.023(2) 0.008(2) 0.003(2) 0.006(2)
C48B 0.038(3) 0.030(3) 0.022(2) 0.003(2) -0.008(2) 0.001(2)
C1C 0.019(2) 0.019(2) 0.0087(19) -0.0043(16) -0.0071(17) 0.0042(17)
C3C 0.012(2) 0.023(2) 0.014(2) -0.0011(17) -0.0086(16) -0.0035(18)
C5C 0.0116(19) 0.021(2) 0.0104(19) 0.0044(17) 0.0003(16) 0.0038(17)
C7C 0.021(2) 0.020(2) 0.012(2) -0.0010(16) -0.0062(18) -0.0001(17)
C11C 0.026(2) 0.025(2) 0.016(2) -0.0059(18) 0.0011(18) -0.0004(19)
C12C 0.026(2) 0.034(3) 0.015(2) -0.0027(19) -0.0069(18) -0.009(2)
C14C 0.017(2) 0.025(2) 0.020(2) -0.0014(18) -0.0015(17) -0.0006(18)
C15C 0.020(2) 0.024(2) 0.022(2) 0.0001(18) 0.0009(18) -0.0035(18)
C17C 0.022(2) 0.017(2) 0.025(2) 0.0005(17) -0.0004(18) -0.0001(17)
C18C 0.021(2) 0.022(2) 0.020(2) 0.0027(18) -0.0004(18) 0.0007(18)
C21C 0.044(3) 0.024(3) 0.054(4) 0.001(2) -0.003(3) 0.008(2)
C22C 0.063(4) 0.030(3) 0.044(3) -0.010(2) 0.011(3) 0.003(3)
C24C 0.049(3) 0.031(3) 0.033(3) 0.012(2) -0.015(3) 0.001(2)
C25C 0.057(4) 0.043(3) 0.033(3) 0.013(3) -0.002(3) -0.003(3)
C27C 0.024(3) 0.039(3) 0.062(4) 0.007(3) -0.012(3) 0.009(2)
C28C 0.022(3) 0.034(3) 0.049(3) 0.006(2) -0.015(2) 0.002(2)
C31C 0.022(3) 0.018(3) 0.017(3) -0.003(2) 0.001(2) -0.002(2)
C31 0.021(4) 0.018(4) 0.017(4) -0.002(3) 0.003(3) -0.002(3)
C32C 0.024(2) 0.035(3) 0.017(2) -0.0002(19) 0.0030(18) -0.003(2)
C34C 0.020(3) 0.024(3) 0.022(3) -0.007(2) 0.001(2) -0.009(2)
C34 0.019(4) 0.023(4) 0.022(4) -0.006(3) 0.001(3) -0.010(3)
C35C 0.013(2) 0.042(3) 0.021(2) -0.012(2) -0.0047(18) -0.007(2)
C37C 0.028(3) 0.017(3) 0.122(6) 0.009(3) 0.021(3) 0.001(2)
C38C 0.034(3) 0.019(2) 0.056(4) 0.002(2) 0.016(3) 0.003(2)
N1 0.0078(15) 0.0170(17) 0.0099(16) -0.0018(13) -0.0044(12) -0.0012(13)
N2 0.0083(15) 0.0161(17) 0.0109(16) 0.0002(13) -0.0022(13) 0.0009(13)
N3 0.0130(16) 0.0108(16) 0.0102(16) -0.0016(12) -0.0032(13) -0.0001(13)
N4 0.0083(15) 0.0136(16) 0.0129(16) -0.0030(13) -0.0048(13) 0.0010(13)
N5 0.0108(16) 0.0144(16) 0.0111(16) 0.0015(13) -0.0042(13) -0.0003(13)
N6 0.0153(17) 0.0114(16) 0.0126(16) -0.0019(13) -0.0007(13) 0.0002(13)
N2A 0.049(3) 0.039(3) 0.037(3) -0.005(2) 0.024(2) -0.008(2)
N4A 0.036(2) 0.015(2) 0.036(2) -0.0024(17) -0.0070(19) -0.0021(17)
N6A 0.022(2) 0.029(2) 0.022(2) 0.0069(16) -0.0119(17) 0.0059(17)
N8A 0.024(2) 0.042(2) 0.021(2) 0.0033(18) 0.0024(17) 0.0050(18)
N10A 0.028(2) 0.048(3) 0.025(2) 0.0046(19) 0.0073(18) 0.008(2)
N13A 0.031(2) 0.034(2) 0.042(3) 0.007(2) 0.005(2) 0.0031(19)
N16A 0.043(3) 0.039(3) 0.028(2) 0.0111(19) -0.008(2) -0.015(2)
N19A 0.036(3) 0.051(3) 0.040(3) -0.014(2) -0.001(2) -0.003(2)
N20A 0.028(2) 0.023(2) 0.026(2) -0.0088(16) -0.0060(17) 0.0054(17)
N23A 0.034(2) 0.026(2) 0.022(2) 0.0014(16) -0.0030(17) 0.0031(18)
N26A 0.023(2) 0.024(2) 0.029(2) -0.0011(17) -0.0026(17) 0.0037(16)
N29A 0.031(2) 0.034(2) 0.044(3) 0.012(2) 0.010(2) 0.0018(19)
N30A 0.021(2) 0.035(2) 0.033(2) 0.0101(19) -0.0035(17) 0.0071(18)
N33A 0.030(2) 0.035(2) 0.020(2) 0.0100(17) 0.0009(17) 0.0090(18)
N36A 0.029(2) 0.028(2) 0.0164(19) 0.0007(16) -0.0032(16) 0.0019(17)
N39A 0.052(3) 0.033(2) 0.021(2) -0.0047(18) -0.0059(19) 0.012(2)
N40A 0.037(2) 0.039(2) 0.0144(19) 0.0015(17) 0.0004(17) 0.018(2)
N43A 0.025(2) 0.0226(19) 0.025(2) 0.0034(16) -0.0019(16) 0.0025(16)
N46A 0.034(2) 0.023(2) 0.030(2) -0.0022(17) -0.0081(18) -0.0054(18)
N49A 0.023(2) 0.031(2) 0.032(2) 0.0028(18) -0.0047(17) -0.0009(17)
N2B 0.0212(19) 0.0206(18) 0.0153(18) -0.0002(14) -0.0023(16) -0.0034(15)
N4B 0.0113(18) 0.0237(19) 0.0199(19) -0.0059(15) -0.0094(15) -0.0016(14)
N6B 0.025(2) 0.0141(19) 0.0214(19) 0.0007(14) -0.0028(15) 0.0018(15)
N8B 0.0179(18) 0.030(2) 0.0177(19) -0.0017(16) 0.0016(16) 0.0066(16)
N10B 0.0198(18) 0.0183(18) 0.0133(17) 0.0006(14) -0.0032(14) -0.0008(15)
N13B 0.0165(18) 0.0212(18) 0.0209(19) -0.0027(15) -0.0053(15) 0.0007(15)
N16B 0.026(2) 0.0215(19) 0.0217(19) 0.0027(15) 0.0049(16) 0.0049(16)
N19B 0.0234(19) 0.026(2) 0.0147(18) 0.0044(15) -0.0023(15) 0.0010(16)
N20B 0.0134(17) 0.029(2) 0.0162(18) -0.0023(15) -0.0050(14) 0.0041(15)
N23B 0.0211(19) 0.0197(18) 0.0191(19) -0.0028(15) -0.0043(15) 0.0019(15)
N26B 0.0176(18) 0.030(2) 0.0154(18) -0.0046(15) -0.0013(14) -0.0001(16)
N29B 0.026(2) 0.0202(18) 0.0153(18) -0.0021(14) -0.0049(15) 0.0044(16)
N30B 0.0192(19) 0.0127(17) 0.025(2) 0.0036(15) -0.0022(15) 0.0012(14)
N33B 0.028(2) 0.0165(18) 0.022(2) 0.0007(15) -0.0034(16) -0.0008(16)
N36B 0.022(2) 0.0174(18) 0.028(2) 0.0030(15) 0.0007(16) -0.0030(15)
N39B 0.023(2) 0.0214(19) 0.025(2) -0.0007(16) 0.0024(16) 0.0045(16)
N40B 0.027(2) 0.030(2) 0.0185(19) 0.0044(16) 0.0003(16) 0.0090(17)
N43B 0.034(2) 0.026(2) 0.033(2) -0.0013(18) 0.0051(18) -0.0014(18)
N46B 0.028(2) 0.027(2) 0.027(2) 0.0090(17) 0.0040(17) 0.0080(17)
N49B 0.026(2) 0.028(2) 0.032(2) 0.0047(17) -0.0053(18) -0.0007(17)
N2C 0.022(2) 0.025(2) 0.0178(19) -0.0048(15) -0.0010(16) 0.0025(16)
N4C 0.0200(19) 0.025(2) 0.030(2) 0.0033(17) -0.0132(17) 0.0037(17)
N6C 0.0175(18) 0.0197(18) 0.0163(18) -0.0024(15) -0.0040(15) -0.0066(15)
N8C 0.025(2) 0.037(2) 0.021(2) -0.0016(17) 0.0021(17) -0.0062(18)
N10C 0.0183(18) 0.0203(18) 0.0133(17) -0.0031(14) -0.0012(14) -0.0022(15)
N13C 0.0130(17) 0.039(2) 0.0160(18) -0.0026(16) 0.0000(14) -0.0026(16)
N16C 0.0206(19) 0.0186(18) 0.0219(19) -0.0022(15) -0.0022(15) -0.0006(15)
N19C 0.0189(18) 0.0270(19) 0.0119(17) 0.0004(15) -0.0009(14) -0.0041(15)
N20C 0.031(2) 0.025(2) 0.038(2) 0.0037(18) -0.0066(19) 0.0036(18)
N23C 0.051(3) 0.028(2) 0.024(2) -0.0016(17) -0.008(2) 0.002(2)
N26C 0.038(2) 0.040(3) 0.028(2) 0.0052(19) 0.0023(19) 0.002(2)
N29C 0.027(2) 0.027(2) 0.030(2) 0.0017(17) -0.0101(18) -0.0019(17)
N30C 0.0204(19) 0.0144(17) 0.0231(19) -0.0053(14) 0.0003(15) -0.0025(15)
N33C 0.039(2) 0.025(2) 0.023(2) -0.0069(16) 0.0120(18) -0.0082(18)
N36C 0.035(2) 0.026(2) 0.043(3) 0.0128(19) -0.024(2) -0.0111(19)
N39C 0.021(2) 0.022(2) 0.057(3) -0.004(2) 0.0043(19) 0.0014(17)
Cl1 0.1014(12) 0.0226(6) 0.0131(6) -0.0007(4) -0.0026(6) -0.0053(7)
O11 0.080(4) 0.033(2) 0.085(4) -0.014(2) -0.003(3) -0.006(2)
O12 0.061(4) 0.243(10) 0.050(3) -0.018(4) -0.027(3) 0.065(5)
O13 0.024(3) 0.039(3) 0.046(3) 0.019(3) 0.012(3) 0.003(2)
O14 0.030(3) 0.037(3) 0.057(4) -0.019(3) -0.011(3) -0.005(3)
O13' 0.044(4) 0.035(4) 0.023(4) 0.004(3) 0.010(3) 0.004(3)
O14' 0.040(4) 0.026(4) 0.056(5) -0.006(4) 0.003(4) -0.009(3)
Cl2 0.0453(7) 0.0305(6) 0.0255(6) -0.0014(5) 0.0015(5) -0.0031(5)
O21 0.046(2) 0.042(2) 0.039(2) 0.0173(18) -0.0024(18) -0.0021(18)
O22 0.091(4) 0.049(3) 0.039(2) -0.001(2) -0.003(2) -0.035(3)
O23 0.050(2) 0.031(2) 0.048(2) 0.0041(17) -0.0083(19) 0.0004(18)
O24 0.078(4) 0.103(4) 0.037(3) -0.010(3) 0.010(2) 0.033(3)
Cl3 0.0231(5) 0.0164(5) 0.0197(5) 0.0012(4) -0.0016(4) -0.0005(4)
O31 0.0321(19) 0.0320(18) 0.0270(18) 0.0024(14) 0.0059(15) 0.0047(15)
O32 0.038(2) 0.0294(19) 0.051(2) -0.0003(17) 0.0052(18) -0.0138(16)
O33 0.042(2) 0.035(2) 0.052(2) 0.0131(18) 0.0201(19) 0.0166(17)
O34 0.063(3) 0.040(2) 0.0233(19) -0.0076(16) -0.0108(18) -0.0028(19)
Cl4 0.0229(5) 0.0226(5) 0.0182(5) 0.0015(4) -0.0008(4) 0.0033(4)
O41 0.0301(18) 0.0332(18) 0.0205(17) 0.0049(14) 0.0003(14) -0.0001(15)
O42 0.057(3) 0.033(2) 0.032(2) 0.0084(16) -0.0048(18) -0.0162(18)
O43 0.047(2) 0.060(3) 0.031(2) 0.0029(18) 0.0066(17) 0.031(2)
O44 0.0278(18) 0.038(2) 0.0230(17) 0.0030(15) -0.0101(14) 0.0022(15)
Cl5 0.0241(5) 0.0245(5) 0.0264(6) -0.0049(4) -0.0016(4) 0.0021(4)
O51 0.054(3) 0.0217(19) 0.082(3) -0.010(2) -0.023(2) 0.0065(18)
O52 0.0325(19) 0.041(2) 0.0248(18) -0.0049(15) 0.0034(15) 0.0086(16)
O53 0.033(2) 0.088(3) 0.036(2) -0.008(2) 0.0105(17) -0.012(2)
O54 0.033(2) 0.037(2) 0.033(2) -0.0005(16) -0.0109(16) 0.0052(16)
Cl6 0.0346(6) 0.0254(6) 0.0376(7) 0.0038(5) -0.0020(5) -0.0024(5)
O61 0.063(4) 0.040(3) 0.080(5) 0.011(3) 0.040(3) 0.002(3)
O61' 0.065(6) 0.040(5) 0.070(6) 0.007(5) 0.022(6) 0.005(5)
O62 0.063(3) 0.043(3) 0.076(3) -0.003(2) 0.011(3) 0.014(2)
O63 0.052(3) 0.052(3) 0.116(5) -0.008(3) -0.014(3) -0.007(2)
O64 0.057(3) 0.068(4) 0.142(6) 0.023(4) -0.036(4) 0.010(3)
Cl7 0.0264(6) 0.0309(6) 0.0704(10) 0.0099(6) 0.0108(6) 0.0058(5)
O71 0.039(2) 0.063(3) 0.069(3) 0.010(2) 0.000(2) 0.002(2)
O72 0.063(4) 0.048(3) 0.198(8) -0.008(4) -0.018(4) -0.009(3)
O73 0.066(3) 0.083(4) 0.093(4) 0.046(3) -0.010(3) -0.024(3)
O74 0.087(5) 0.098(5) 0.178(8) 0.021(5) 0.081(5) 0.020(4)
Cl8 0.0342(6) 0.0239(5) 0.0162(5) -0.0029(4) -0.0072(4) -0.0026(5)
O81 0.053(2) 0.038(2) 0.0262(19) -0.0081(16) -0.0237(17) 0.0045(18)
O82 0.110(4) 0.047(3) 0.030(2) 0.0044(19) -0.017(2) -0.044(3)
O83 0.036(2) 0.047(2) 0.037(2) -0.0074(17) -0.0022(16) 0.0091(18)
O84 0.041(2) 0.061(3) 0.032(2) -0.0163(19) 0.0048(17) 0.001(2)
Cl9 0.0230(5) 0.0267(5) 0.0257(6) -0.0034(4) -0.0008(4) -0.0034(4)
O91 0.054(3) 0.070(3) 0.042(2) -0.017(2) 0.021(2) -0.023(2)
O92 0.070(3) 0.037(2) 0.029(2) -0.0057(17) -0.0096(19) -0.018(2)
O93 0.032(2) 0.030(2) 0.082(3) 0.002(2) -0.014(2) -0.0002(17)
O94 0.0256(19) 0.041(2) 0.042(2) 0.0047(17) 0.0051(16) 0.0039(16)
Cl10 0.0590(9) 0.0313(7) 0.0625(10) -0.0139(7) 0.0065(8) -0.0046(6)
O101 0.082(4) 0.086(5) 0.117(6) 0.012(4) -0.033(4) -0.013(4)
O102 0.106(4) 0.054(3) 0.065(3) -0.019(3) 0.036(3) -0.009(3)
O103 0.070(3) 0.062(3) 0.081(4) -0.040(3) 0.028(3) -0.013(3)
O104 0.099(4) 0.033(2) 0.106(5) -0.018(3) 0.033(4) -0.013(3)
Cl11 0.0263(6) 0.0376(6) 0.0234(6) -0.0062(5) 0.0053(4) -0.0102(5)
O111 0.065(3) 0.113(4) 0.041(3) -0.038(3) 0.012(2) -0.061(3)
O112 0.042(3) 0.057(3) 0.072(3) 0.011(2) -0.012(2) 0.007(2)
O113 0.098(4) 0.102(4) 0.051(3) -0.038(3) 0.051(3) -0.057(4)
O114 0.039(3) 0.050(3) 0.160(6) 0.038(3) 0.011(3) 0.007(2)
Cl12 0.0611(9) 0.0502(8) 0.0312(7) 0.0130(6) -0.0125(6) -0.0081(7)
O121 0.072(3) 0.053(3) 0.036(2) 0.018(2) -0.005(2) -0.018(2)
O122 0.056(3) 0.143(6) 0.119(6) 0.082(5) 0.019(3) -0.005(4)
O123 0.428(18) 0.066(4) 0.042(4) -0.011(3) -0.027(6) 0.054(7)
O124 0.061(3) 0.082(4) 0.109(5) 0.048(4) -0.020(3) -0.001(3)
Cl13 0.0242(5) 0.0198(5) 0.0231(5) 0.0036(4) -0.0023(4) -0.0022(4)
O131 0.026(2) 0.066(3) 0.071(3) 0.012(2) -0.011(2) 0.004(2)
O132 0.077(3) 0.050(3) 0.025(2) 0.0046(18) -0.012(2) 0.008(2)
O133 0.061(3) 0.0213(19) 0.089(4) 0.005(2) 0.036(3) -0.0094(19)
O134 0.078(3) 0.0247(19) 0.051(3) -0.0118(18) 0.028(2) -0.009(2)
Cl14 0.0185(5) 0.0205(5) 0.0198(5) 0.0004(4) -0.0027(4) -0.0034(4)
O141 0.039(2) 0.0227(17) 0.035(2) 0.0074(14) -0.0029(16) -0.0003(15)
O142 0.0235(17) 0.0328(19) 0.037(2) 0.0022(15) -0.0061(15) -0.0001(15)
O143 0.033(2) 0.041(2) 0.0290(19) 0.0016(16) 0.0038(15) 0.0010(16)
O144 0.045(2) 0.0297(19) 0.0309(19) -0.0066(15) -0.0044(16) -0.0091(16)
Cl15 0.0326(6) 0.0455(7) 0.0336(7) 0.0119(6) 0.0062(5) 0.0128(6)
O151 0.047(3) 0.032(2) 0.094(4) 0.012(2) 0.026(2) 0.0135(19)
O152 0.079(3) 0.035(2) 0.038(2) 0.0104(18) 0.009(2) 0.003(2)
O153 0.028(2) 0.088(3) 0.044(2) 0.016(2) 0.0060(18) 0.022(2)
O154 0.035(2) 0.107(4) 0.040(3) 0.009(3) -0.0051(19) 0.004(2)
Cl16 0.0238(5) 0.0215(5) 0.0152(5) -0.0027(4) -0.0061(4) -0.0015(4)
O161 0.038(2) 0.0253(18) 0.036(2) 0.0028(15) -0.0012(16) 0.0096(15)
O162 0.0226(18) 0.042(2) 0.041(2) -0.0012(17) -0.0099(15) -0.0052(15)
O163 0.041(2) 0.0232(17) 0.0245(18) -0.0097(14) -0.0111(15) -0.0010(15)
O164 0.048(2) 0.046(2) 0.0210(18) 0.0003(16) 0.0035(16) -0.0058(18)
O1W 0.0281(18) 0.0307(18) 0.039(2) -0.0016(15) 0.0022(15) -0.0039(15)
O2W 0.0286(18) 0.0275(18) 0.0332(19) 0.0036(14) -0.0051(15) -0.0023(14)
O3W 0.046(2) 0.040(2) 0.044(2) -0.0064(18) 0.0060(19) 0.0077(18)
O4W 0.045(2) 0.033(2) 0.048(2) 0.0050(17) 0.0065(19) 0.0004(17)
O5W 0.056(2) 0.035(2) 0.0263(19) -0.0067(16) -0.0027(17) -0.0019(18)
O6W 0.037(2) 0.057(3) 0.034(2) 0.0109(18) 0.0106(17) 0.0023(19)
O7W 0.040(2) 0.036(2) 0.046(2) 0.0014(17) -0.0043(18) 0.0037(17)
O8W 0.050(3) 0.071(3) 0.043(2) -0.006(2) -0.004(2) 0.000(2)
O9W 0.032(2) 0.056(3) 0.044(2) 0.0023(19) -0.0024(17) -0.0015(19)
O10W 0.053(3) 0.043(3) 0.103(4) 0.012(3) 0.027(3) 0.010(2)
O11W 0.037(2) 0.043(2) 0.048(2) 0.0003(18) 0.0019(18) 0.0087(18)
O12W 0.044(2) 0.064(3) 0.057(3) -0.004(2) 0.004(2) -0.002(2)
O13W 0.073(3) 0.066(3) 0.040(2) -0.007(2) 0.004(2) -0.034(3)
O14W 0.064(3) 0.041(2) 0.074(3) -0.004(2) 0.033(3) 0.000(2)
O15W 0.042(3) 0.057(3) 0.135(5) -0.001(3) -0.026(3) 0.007(2)
O16W 0.040(3) 0.084(4) 0.186(7) -0.097(5) 0.025(3) -0.007(3)
O17W 0.040(2) 0.077(3) 0.063(3) 0.032(3) 0.013(2) 0.014(2)
O18W 0.089(5) 0.158(7) 0.051(3) 0.016(4) -0.015(3) -0.023(5)
O19W 0.065(3) 0.081(4) 0.088(4) -0.009(3) 0.033(3) -0.020(3)
O20W 0.117(5) 0.132(6) 0.042(3) -0.014(3) 0.016(3) -0.066(5)
O21W 0.108(5) 0.132(6) 0.095(5) 0.071(5) -0.012(4) -0.056(5)
O22W 0.100(6) 0.356(16) 0.049(4) 0.058(6) -0.024(4) -0.100(8)
O23W 0.090(5) 0.176(9) 0.102(6) -0.027(6) -0.009(4) 0.016(5)
O24W 0.099(6) 0.271(14) 0.230(12) -0.184(12) -0.019(7) 0.051(8)
O25W 0.367(16) 0.086(5) 0.041(3) -0.012(3) 0.030(6) -0.076(7)
O26W 0.074(7) 0.096(9) 0.048(6) -0.004(6) -0.002(5) 0.000(6)
C1S 0.039(10) 0.17(3) 0.19(3) -0.04(2) -0.033(14) -0.036(13)
C2S 0.017(6) 0.025(6) 0.082(10) -0.028(6) -0.017(6) 0.011(5)
N1S 0.036(7) 0.027(5) 0.109(11) -0.024(6) -0.033(7) 0.009(5)

loop_
_atom_type_symbol
_atom_type_description
_atom_type_scat_dispersion_real
_atom_type_scat_dispersion_imag
_atom_type_scat_source
C C 0.0181 0.0091 'International Tables Vol C Tables 4.2.6.8 and 6.1.1.4'
H H 0.0000 0.0000 'International Tables Vol C Tables 4.2.6.8 and 6.1.1.4'
N N 0.0311 0.0180 'International Tables Vol C Tables 4.2.6.8 and 6.1.1.4'
O O 0.0492 0.0322 'International Tables Vol C Tables 4.2.6.8 and 6.1.1.4'
Cl Cl 0.3639 0.7018 'International Tables Vol C Tables 4.2.6.8 and 6.1.1.4'
Zn Zn -1.5491 0.6778 'International Tables Vol C Tables 4.2.6.8 and 6.1.1.4'
Ru Ru 0.0552 3.2960 'International Tables Vol C Tables 4.2.6.8 and 6.1.1.4'

loop_
_geom_angle_atom_site_label_1
_geom_angle_atom_site_label_2
_geom_angle_atom_site_label_3
_geom_angle
_geom_angle_site_symmetry_1
_geom_angle_site_symmetry_3
_geom_angle_publ_flag
C5A Ru1A C3A 92.92(17) . . ?
C5A Ru1A C7A 86.45(16) . . ?
C3A Ru1A C7A 88.61(18) . . ?
C5A Ru1A C01A 92.94(18) . . ?
C3A Ru1A C01A 87.57(18) . . ?
C7A Ru1A C01A 176.09(17) . . ?
C5A Ru1A N6 172.01(15) . . ?
C3A Ru1A N6 93.90(15) . . ?
C7A Ru1A N6 89.55(15) . . ?
C01A Ru1A N6 91.51(16) . . ?
C5A Ru1A N5 93.90(15) . . ?
C3A Ru1A N5 173.04(15) . . ?
C7A Ru1A N5 93.17(15) . . ?
C01A Ru1A N5 90.73(15) . . ?
N6 Ru1A N5 79.40(12) . . ?
C5B Ru1B C3B 92.16(16) . . ?
C5B Ru1B C1B 85.70(16) . . ?
C3B Ru1B C1B 89.13(16) . . ?
C5B Ru1B C7B 87.87(16) . . ?
C3B Ru1B C7B 90.07(16) . . ?
C1B Ru1B C7B 173.49(16) . . ?
C5B Ru1B N3 94.04(14) . . ?
C3B Ru1B N3 173.74(14) . . ?
C1B Ru1B N3 92.16(14) . . ?
C7B Ru1B N3 89.33(14) . . ?
C5B Ru1B N4 173.34(14) . . ?
C3B Ru1B N4 94.35(14) . . ?
C1B Ru1B N4 93.01(14) . . ?
C7B Ru1B N4 93.50(14) . . ?
N3 Ru1B N4 79.47(12) . . ?
C5C Ru1C C3C 89.46(16) . . ?
C5C Ru1C C1C 87.44(16) . . ?
C3C Ru1C C1C 91.76(17) . . ?
C5C Ru1C C7C 92.50(16) . . ?
C3C Ru1C C7C 90.51(18) . . ?
C1C Ru1C C7C 177.73(17) . . ?
C5C Ru1C N1 95.91(15) . . ?
C3C Ru1C N1 174.63(15) . . ?
C1C Ru1C N1 88.62(15) . . ?
C7C Ru1C N1 89.12(15) . . ?
C5C Ru1C N2 175.32(15) . . ?
C3C Ru1C N2 95.18(15) . . ?
C1C Ru1C N2 91.77(14) . . ?
C7C Ru1C N2 88.10(15) . . ?
N1 Ru1C N2 79.46(12) . . ?
N2A Zn1A N13A 100.61(19) . . ?
N2A Zn1A N16A 98.5(2) . . ?
N13A Zn1A N16A 116.98(19) . . ?
N2A Zn1A N19A 96.3(2) . . ?
N13A Zn1A N19A 117.7(2) . . ?
N16A Zn1A N19A 118.9(2) . . ?
N2A Zn1A N10A 177.14(18) . . ?
N13A Zn1A N10A 81.78(18) . . ?
N16A Zn1A N10A 81.66(18) . . ?
N19A Zn1A N10A 81.17(19) . . ?
N4A Zn2A N26A 102.18(17) . . ?
N4A Zn2A N29A 95.17(19) . . ?
N26A Zn2A N29A 117.61(18) . . ?
N4A Zn2A N23A 100.00(17) . . ?
N26A Zn2A N23A 115.63(17) . . ?
N29A Zn2A N23A 119.43(18) . . ?
N4A Zn2A N20A 176.00(17) . . ?
N26A Zn2A N20A 80.79(15) . . ?
N29A Zn2A N20A 81.02(18) . . ?
N23A Zn2A N20A 80.94(16) . . ?
N6A Zn3A N33A 103.22(16) . . ?
N6A Zn3A N39A 98.68(18) . . ?
N33A Zn3A N39A 114.14(19) . . ?
N6A Zn3A N36A 93.89(16) . . ?
N33A Zn3A N36A 119.94(17) . . ?
N39A Zn3A N36A 119.43(17) . . ?
N6A Zn3A N30A 174.51(16) . . ?
N33A Zn3A N30A 81.56(16) . . ?
N39A Zn3A N30A 81.57(18) . . ?
N36A Zn3A N30A 81.29(16) . . ?
N8A Zn4A N46A 102.13(18) . . ?
N8A Zn4A N43A 100.28(17) . . ?
N46A Zn4A N43A 114.71(17) . . ?
N8A Zn4A N49A 94.46(17) . . ?
N46A Zn4A N49A 118.94(17) . . ?
N43A Zn4A N49A 119.30(17) . . ?
N8A Zn4A N40A 175.28(17) . . ?
N46A Zn4A N40A 81.26(17) . . ?
N43A Zn4A N40A 81.08(15) . . ?
N49A Zn4A N40A 80.97(16) . . ?
N2B Zn1B N13B 101.85(15) . . ?
N2B Zn1B N16B 100.75(15) . . ?
N13B Zn1B N16B 116.77(15) . . ?
N2B Zn1B N19B 96.94(15) . . ?
N13B Zn1B N19B 113.71(15) . . ?
N16B Zn1B N19B 120.95(16) . . ?
N2B Zn1B N10B 176.67(13) . . ?
N13B Zn1B N10B 80.61(14) . . ?
N16B Zn1B N10B 79.96(14) . . ?
N19B Zn1B N10B 79.96(14) . . ?
N4B Zn2B N29B 95.95(15) . . ?
N4B Zn2B N23B 99.70(15) . . ?
N29B Zn2B N23B 119.14(16) . . ?
N4B Zn2B N26B 101.60(15) . . ?
N29B Zn2B N26B 120.36(15) . . ?
N23B Zn2B N26B 113.23(15) . . ?
N4B Zn2B N20B 176.60(14) . . ?
N29B Zn2B N20B 80.78(14) . . ?
N23B Zn2B N20B 81.19(14) . . ?
N26B Zn2B N20B 80.97(14) . . ?
N6B Zn3B N36B 98.75(15) . . ?
N6B Zn3B N33B 99.66(15) . . ?
N36B Zn3B N33B 115.43(16) . . ?
N6B Zn3B N39B 96.17(15) . . ?
N36B Zn3B N39B 121.49(16) . . ?
N33B Zn3B N39B 117.13(16) . . ?
N6B Zn3B N30B 177.30(15) . . ?
N36B Zn3B N30B 82.01(14) . . ?
N33B Zn3B N30B 82.29(14) . . ?
N39B Zn3B N30B 81.25(14) . . ?
N46B Zn4B N49B 117.31(17) . . ?
N46B Zn4B N8B 97.14(15) . . ?
N49B Zn4B N8B 103.05(16) . . ?
N46B Zn4B N43B 119.58(18) . . ?
N49B Zn4B N43B 112.90(17) . . ?
N8B Zn4B N43B 102.24(16) . . ?
N46B Zn4B N40B 79.25(15) . . ?
N49B Zn4B N40B 79.03(16) . . ?
N8B Zn4B N40B 176.37(14) . . ?
N43B Zn4B N40B 79.49(16) . . ?
N16C Zn1C N2C 105.51(15) . . ?
N16C Zn1C N13C 114.70(15) . . ?
N2C Zn1C N13C 98.49(15) . . ?
N16C Zn1C N19C 121.98(15) . . ?
N2C Zn1C N19C 91.10(15) . . ?
N13C Zn1C N19C 117.09(15) . . ?
N16C Zn1C N10C 82.82(14) . . ?
N2C Zn1C N10C 170.58(15) . . ?
N13C Zn1C N10C 81.54(14) . . ?
N19C Zn1C N10C 80.60(14) . . ?
N4C Zn2C N26C 106.81(18) . . ?
N4C Zn2C N23C 97.98(17) . . ?
N26C Zn2C N23C 115.56(19) . . ?
N4C Zn2C N29C 94.35(16) . . ?
N26C Zn2C N29C 113.52(18) . . ?
N23C Zn2C N29C 122.80(19) . . ?
N4C Zn2C N20C 171.44(18) . . ?
N26C Zn2C N20C 81.46(18) . . ?
N23C Zn2C N20C 79.96(17) . . ?
N29C Zn2C N20C 80.02(16) . . ?
N6C Zn3C N39C 100.51(16) . . ?
N6C Zn3C N36C 99.53(16) . . ?
N39C Zn3C N36C 117.3(2) . . ?
N6C Zn3C N33C 95.40(15) . . ?
N39C Zn3C N33C 118.19(19) . . ?
N36C Zn3C N33C 118.1(2) . . ?
N6C Zn3C N30C 176.68(14) . . ?
N39C Zn3C N30C 81.87(15) . . ?
N36C Zn3C N30C 81.30(16) . . ?
N33C Zn3C N30C 81.39(15) . . ?
N2 C1 C2 122.6(4) . . ?
N2 C1 C6 117.6(3) . . ?
C2 C1 C6 119.8(4) . . ?
N3 C2 C1 121.5(3) . . ?
N3 C2 C3 118.7(3) . . ?
C1 C2 C3 119.8(4) . . ?
N4 C3 C4 122.0(4) . . ?
N4 C3 C2 117.8(4) . . ?
C4 C3 C2 120.2(4) . . ?
N5 C4 C3 122.2(4) . . ?
N5 C4 C5 117.7(4) . . ?
C3 C4 C5 120.1(4) . . ?
N6 C5 C6 122.0(4) . . ?
N6 C5 C4 118.3(3) . . ?
C6 C5 C4 119.6(4) . . ?
N1 C6 C5 121.3(4) . . ?
N1 C6 C1 118.5(3) . . ?
C5 C6 C1 120.2(4) . . ?
N2 C7 C8 122.2(4) . . ?
N2 C7 H7 118.9 . . ?
C8 C7 H7 118.9 . . ?
N3 C8 C7 122.3(4) . . ?
N3 C8 H8 118.8 . . ?
C7 C8 H8 118.8 . . ?
N4 C9 C10 122.4(4) . . ?
N4 C9 H9 118.8 . . ?
C10 C9 H9 118.8 . . ?
N5 C10 C9 122.4(4) . . ?
N5 C10 H10 118.8 . . ?
C9 C10 H10 118.8 . . ?
N6 C11 C12 122.1(4) . . ?
N6 C11 H11 118.9 . . ?
C12 C11 H11 118.9 . . ?
N1 C12 C11 122.0(4) . . ?
N1 C12 H12 119.0 . . ?
C11 C12 H12 119.0 . . ?
N2A C01A Ru1A 176.9(4) . . ?
N4A C3A Ru1A 177.4(4) . . ?
N6A C5A Ru1A 174.8(4) . . ?
N8A C7A Ru1A 176.2(4) . . ?
N10A C11A C12A 111.2(4) . . ?
N10A C11A H11A 109.4 . . ?
C12A C11A H11A 109.4 . . ?
N10A C11A H11B 109.4 . . ?
C12A C11A H11B 109.4 . . ?
H11A C11A H11B 108.0 . . ?
N13A C12A C11A 110.0(5) . . ?
N13A C12A H12A 109.7 . . ?
C11A C12A H12A 109.7 . . ?
N13A C12A H12B 109.7 . . ?
C11A C12A H12B 109.7 . . ?
H12A C12A H12B 108.2 . . ?
N10A C14A C15A 110.7(4) . . ?
N10A C14A H14A 109.5 . . ?
C15A C14A H14A 109.5 . . ?
N10A C14A H14B 109.5 . . ?
C15A C14A H14B 109.5 . . ?
H14A C14A H14B 108.1 . . ?
N16A C15A C14A 110.1(4) . . ?
N16A C15A H15A 109.6 . . ?
C14A C15A H15A 109.6 . . ?
N16A C15A H15B 109.6 . . ?
C14A C15A H15B 109.6 . . ?
H15A C15A H15B 108.2 . . ?
N10A C17A C18A 110.8(5) . . ?
N10A C17A H17A 109.5 . . ?
C18A C17A H17A 109.5 . . ?
N10A C17A H17B 109.5 . . ?
C18A C17A H17B 109.5 . . ?
H17A C17A H17B 108.1 . . ?
N19A C18A C17A 109.4(5) . . ?
N19A C18A H18A 109.8 . . ?
C17A C18A H18A 109.8 . . ?
N19A C18A H18B 109.8 . . ?
C17A C18A H18B 109.8 . . ?
H18A C18A H18B 108.2 . . ?
N20A C21A C22A 110.6(4) . . ?
N20A C21A H21A 109.5 . . ?
C22A C21A H21A 109.5 . . ?
N20A C21A H21B 109.5 . . ?
C22A C21A H21B 109.5 . . ?
H21A C21A H21B 108.1 . . ?
N23A C22A C21A 109.6(4) . . ?
N23A C22A H22A 109.8 . . ?
C21A C22A H22A 109.8 . . ?
N23A C22A H22B 109.8 . . ?
C21A C22A H22B 109.8 . . ?
H22A C22A H22B 108.2 . . ?
N20A C24A C25A 110.8(4) . . ?
N20A C24A H24A 109.5 . . ?
C25A C24A H24A 109.5 . . ?
N20A C24A H24B 109.5 . . ?
C25A C24A H24B 109.5 . . ?
H24A C24A H24B 108.1 . . ?
N26A C25A C24A 108.6(4) . . ?
N26A C25A H25A 110.0 . . ?
C24A C25A H25A 110.0 . . ?
N26A C25A H25B 110.0 . . ?
C24A C25A H25B 110.0 . . ?
H25A C25A H25B 108.4 . . ?
N20A C27A C28A 110.7(4) . . ?
N20A C27A H27A 109.5 . . ?
C28A C27A H27A 109.5 . . ?
N20A C27A H27B 109.5 . . ?
C28A C27A H27B 109.5 . . ?
H27A C27A H27B 108.1 . . ?
N29A C28A C27A 109.3(4) . . ?
N29A C28A H28A 109.8 . . ?
C27A C28A H28A 109.8 . . ?
N29A C28A H28B 109.8 . . ?
C27A C28A H28B 109.8 . . ?
H28A C28A H28B 108.3 . . ?
N30A C31A C32A 111.1(5) . . ?
N30A C31A H31A 109.4 . . ?
C32A C31A H31A 109.4 . . ?
N30A C31A H31B 109.4 . . ?
C32A C31A H31B 109.4 . . ?
H31A C31A H31B 108.0 . . ?
N33A C32A C31A 110.5(5) . . ?
N33A C32A H32A 109.5 . . ?
C31A C32A H32A 109.5 . . ?
N33A C32A H32B 109.5 . . ?
C31A C32A H32B 109.5 . . ?
H32A C32A H32B 108.1 . . ?
N30A C34A C35A 112.3(4) . . ?
N30A C34A H34A 109.1 . . ?
C35A C34A H34A 109.1 . . ?
N30A C34A H34B 109.1 . . ?
C35A C34A H34B 109.1 . . ?
H34A C34A H34B 107.9 . . ?
N36A C35A C34A 109.3(4) . . ?
N36A C35A H35A 109.8 . . ?
C34A C35A H35A 109.8 . . ?
N36A C35A H35B 109.8 . . ?
C34A C35A H35B 109.8 . . ?
H35A C35A H35B 108.3 . . ?
N30A C37A C38A 110.4(4) . . ?
N30A C37A H37A 109.6 . . ?
C38A C37A H37A 109.6 . . ?
N30A C37A H37B 109.6 . . ?
C38A C37A H37B 109.6 . . ?
H37A C37A H37B 108.1 . . ?
N39A C38A C37A 109.8(4) . . ?
N39A C38A H38A 109.7 . . ?
C37A C38A H38A 109.7 . . ?
N39A C38A H38B 109.7 . . ?
C37A C38A H38B 109.7 . . ?
H38A C38A H38B 108.2 . . ?
N40A C41A C42A 110.4(5) . . ?
N40A C41A H41A 109.6 . . ?
C42A C41A H41A 109.6 . . ?
N40A C41A H41B 109.6 . . ?
C42A C41A H41B 109.6 . . ?
H41A C41A H41B 108.1 . . ?
N43A C42A C41A 110.0(5) . . ?
N43A C42A H42A 109.7 . . ?
C41A C42A H42A 109.7 . . ?
N43A C42A H42B 109.7 . . ?
C41A C42A H42B 109.7 . . ?
H42A C42A H42B 108.2 . . ?
N40A C44A C45A 110.5(4) . . ?
N40A C44A H44A 109.5 . . ?
C45A C44A H44A 109.5 . . ?
N40A C44A H44B 109.5 . . ?
C45A C44A H44B 109.5 . . ?
H44A C44A H44B 108.1 . . ?
N46A C45A C44A 109.8(4) . . ?
N46A C45A H45A 109.7 . . ?
C44A C45A H45A 109.7 . . ?
N46A C45A H45B 109.7 . . ?
C44A C45A H45B 109.7 . . ?
H45A C45A H45B 108.2 . . ?
N40A C47A C48A 111.3(4) . . ?
N40A C47A H47A 109.4 . . ?
C48A C47A H47A 109.4 . . ?
N40A C47A H47B 109.4 . . ?
C48A C47A H47B 109.4 . . ?
H47A C47A H47B 108.0 . . ?
N49A C48A C47A 110.1(4) . . ?
N49A C48A H48A 109.6 . . ?
C47A C48A H48A 109.6 . . ?
N49A C48A H48B 109.6 . . ?
C47A C48A H48B 109.6 . . ?
H48A C48A H48B 108.2 . . ?
N2B C1B Ru1B 173.7(4) . . ?
N4B C3B Ru1B 178.0(4) . . ?
N6B C5B Ru1B 178.7(4) . . ?
N8B C7B Ru1B 174.2(4) . . ?
N10B C11B C12B 110.7(4) . . ?
N10B C11B H11C 109.5 . . ?
C12B C11B H11C 109.5 . . ?
N10B C11B H11D 109.5 . . ?
C12B C11B H11D 109.5 . . ?
H11C C11B H11D 108.1 . . ?
N13B C12B C11B 109.6(4) . . ?
N13B C12B H12C 109.8 . . ?
C11B C12B H12C 109.8 . . ?
N13B C12B H12D 109.8 . . ?
C11B C12B H12D 109.8 . . ?
H12C C12B H12D 108.2 . . ?
N10B C14B C15B 109.8(4) . . ?
N10B C14B H14C 109.7 . . ?
C15B C14B H14C 109.7 . . ?
N10B C14B H14D 109.7 . . ?
C15B C14B H14D 109.7 . . ?
H14C C14B H14D 108.2 . . ?
N16B C15B C14B 109.3(4) . . ?
N16B C15B H15C 109.8 . . ?
C14B C15B H15C 109.8 . . ?
N16B C15B H15D 109.8 . . ?
C14B C15B H15D 109.8 . . ?
H15C C15B H15D 108.3 . . ?
N10B C17B C18B 110.0(3) . . ?
N10B C17B H17C 109.7 . . ?
C18B C17B H17C 109.7 . . ?
N10B C17B H17D 109.7 . . ?
C18B C17B H17D 109.7 . . ?
H17C C17B H17D 108.2 . . ?
N19B C18B C17B 110.5(3) . . ?
N19B C18B H18C 109.6 . . ?
C17B C18B H18C 109.6 . . ?
N19B C18B H18D 109.6 . . ?
C17B C18B H18D 109.6 . . ?
H18C C18B H18D 108.1 . . ?
N20B C21B C22B 111.2(4) . . ?
N20B C21B H21C 109.4 . . ?
C22B C21B H21C 109.4 . . ?
N20B C21B H21D 109.4 . . ?
C22B C21B H21D 109.4 . . ?
H21C C21B H21D 108.0 . . ?
N23B C22B C21B 110.4(4) . . ?
N23B C22B H22C 109.6 . . ?
C21B C22B H22C 109.6 . . ?
N23B C22B H22D 109.6 . . ?
C21B C22B H22D 109.6 . . ?
H22C C22B H22D 108.1 . . ?
N20B C24B C25B 110.4(4) . . ?
N20B C24B H24C 109.6 . . ?
C25B C24B H24C 109.6 . . ?
N20B C24B H24D 109.6 . . ?
C25B C24B H24D 109.6 . . ?
H24C C24B H24D 108.1 . . ?
N26B C25B C24B 110.1(4) . . ?
N26B C25B H25C 109.6 . . ?
C24B C25B H25C 109.6 . . ?
N26B C25B H25D 109.6 . . ?
C24B C25B H25D 109.6 . . ?
H25C C25B H25D 108.1 . . ?
N20B C27B C28B 111.1(4) . . ?
N20B C27B H27C 109.4 . . ?
C28B C27B H27C 109.4 . . ?
N20B C27B H27D 109.4 . . ?
C28B C27B H27D 109.4 . . ?
H27C C27B H27D 108.0 . . ?
N29B C28B C27B 109.6(4) . . ?
N29B C28B H28C 109.8 . . ?
C27B C28B H28C 109.8 . . ?
N29B C28B H28D 109.8 . . ?
C27B C28B H28D 109.8 . . ?
H28C C28B H28D 108.2 . . ?
N30B C31B C32B 110.4(4) . . ?
N30B C31B H31C 109.6 . . ?
C32B C31B H31C 109.6 . . ?
N30B C31B H31D 109.6 . . ?
C32B C31B H31D 109.6 . . ?
H31C C31B H31D 108.1 . . ?
N33B C32B C31B 109.4(4) . . ?
N33B C32B H32C 109.8 . . ?
C31B C32B H32C 109.8 . . ?
N33B C32B H32D 109.8 . . ?
C31B C32B H32D 109.8 . . ?
H32C C32B H32D 108.2 . . ?
N30B C34B C35B 110.6(4) . . ?
N30B C34B H34C 109.5 . . ?
C35B C34B H34C 109.5 . . ?
N30B C34B H34D 109.5 . . ?
C35B C34B H34D 109.5 . . ?
H34C C34B H34D 108.1 . . ?
N36B C35B C34B 109.4(4) . . ?
N36B C35B H35C 109.8 . . ?
C34B C35B H35C 109.8 . . ?
N36B C35B H35D 109.8 . . ?
C34B C35B H35D 109.8 . . ?
H35C C35B H35D 108.3 . . ?
N30B C37B C38B 110.3(4) . . ?
N30B C37B H37C 109.6 . . ?
C38B C37B H37C 109.6 . . ?
N30B C37B H37D 109.6 . . ?
C38B C37B H37D 109.6 . . ?
H37C C37B H37D 108.1 . . ?
N39B C38B C37B 109.2(4) . . ?
N39B C38B H38C 109.8 . . ?
C37B C38B H38C 109.8 . . ?
N39B C38B H38D 109.8 . . ?
C37B C38B H38D 109.8 . . ?
H38C C38B H38D 108.3 . . ?
N40B C41B C42B 109.1(4) . . ?
N40B C41B H41C 109.9 . . ?
C42B C41B H41C 109.9 . . ?
N40B C41B H41D 109.9 . . ?
C42B C41B H41D 109.9 . . ?
H41C C41B H41D 108.3 . . ?
N43B C42B C41B 110.8(4) . . ?
N43B C42B H42C 109.5 . . ?
C41B C42B H42C 109.5 . . ?
N43B C42B H42D 109.5 . . ?
C41B C42B H42D 109.5 . . ?
H42C C42B H42D 108.1 . . ?
N40B C44B C45B 112.1(4) . . ?
N40B C44B H44C 109.2 . . ?
C45B C44B H44C 109.2 . . ?
N40B C44B H44D 109.2 . . ?
C45B C44B H44D 109.2 . . ?
H44C C44B H44D 107.9 . . ?
N46B C45B C44B 109.8(4) . . ?
N46B C45B H45C 109.7 . . ?
C44B C45B H45C 109.7 . . ?
N46B C45B H45D 109.7 . . ?
C44B C45B H45D 109.7 . . ?
H45C C45B H45D 108.2 . . ?
N40B C47B C48B 109.5(4) . . ?
N40B C47B H47C 109.8 . . ?
C48B C47B H47C 109.8 . . ?
N40B C47B H47D 109.8 . . ?
C48B C47B H47D 109.8 . . ?
H47C C47B H47D 108.2 . . ?
N49B C48B C47B 108.4(4) . . ?
N49B C48B H48C 110.0 . . ?
C47B C48B H48C 110.0 . . ?
N49B C48B H48D 110.0 . . ?
C47B C48B H48D 110.0 . . ?
H48C C48B H48D 108.4 . . ?
N2C C1C Ru1C 178.1(4) . . ?
N4C C3C Ru1C 178.5(4) . . ?
N6C C5C Ru1C 175.7(4) . . ?
N8C C7C Ru1C 175.4(4) . . ?
N10C C11C C12C 110.3(4) . . ?
N10C C11C H11E 109.6 . . ?
C12C C11C H11E 109.6 . . ?
N10C C11C H11F 109.6 . . ?
C12C C11C H11F 109.6 . . ?
H11E C11C H11F 108.1 . . ?
N13C C12C C11C 109.9(4) . . ?
N13C C12C H12E 109.7 . . ?
C11C C12C H12E 109.7 . . ?
N13C C12C H12F 109.7 . . ?
C11C C12C H12F 109.7 . . ?
H12E C12C H12F 108.2 . . ?
N10C C14C C15C 110.3(4) . . ?
N10C C14C H14E 109.6 . . ?
C15C C14C H14E 109.6 . . ?
N10C C14C H14F 109.6 . . ?
C15C C14C H14F 109.6 . . ?
H14E C14C H14F 108.1 . . ?
N16C C15C C14C 109.6(4) . . ?
N16C C15C H15E 109.8 . . ?
C14C C15C H15E 109.8 . . ?
N16C C15C H15F 109.8 . . ?
C14C C15C H15F 109.8 . . ?
H15E C15C H15F 108.2 . . ?
N10C C17C C18C 110.6(4) . . ?
N10C C17C H17E 109.5 . . ?
C18C C17C H17E 109.5 . . ?
N10C C17C H17F 109.5 . . ?
C18C C17C H17F 109.5 . . ?
H17E C17C H17F 108.1 . . ?
N19C C18C C17C 109.2(4) . . ?
N19C C18C H18E 109.8 . . ?
C17C C18C H18E 109.8 . . ?
N19C C18C H18F 109.8 . . ?
C17C C18C H18F 109.8 . . ?
H18E C18C H18F 108.3 . . ?
N20C C21C C22C 110.1(4) . . ?
N20C C21C H21E 109.6 . . ?
C22C C21C H21E 109.6 . . ?
N20C C21C H21F 109.6 . . ?
C22C C21C H21F 109.6 . . ?
H21E C21C H21F 108.2 . . ?
N23C C22C C21C 108.9(5) . . ?
N23C C22C H22E 109.9 . . ?
C21C C22C H22E 109.9 . . ?
N23C C22C H22F 109.9 . . ?
C21C C22C H22F 109.9 . . ?
H22E C22C H22F 108.3 . . ?
N20C C24C C25C 111.2(4) . . ?
N20C C24C H24E 109.4 . . ?
C25C C24C H24E 109.4 . . ?
N20C C24C H24F 109.4 . . ?
C25C C24C H24F 109.4 . . ?
H24E C24C H24F 108.0 . . ?
N26C C25C C24C 109.6(5) . . ?
N26C C25C H25E 109.8 . . ?
C24C C25C H25E 109.8 . . ?
N26C C25C H25F 109.8 . . ?
C24C C25C H25F 109.8 . . ?
H25E C25C H25F 108.2 . . ?
N20C C27C C28C 109.8(5) . . ?
N20C C27C H27E 109.7 . . ?
C28C C27C H27E 109.7 . . ?
N20C C27C H27F 109.7 . . ?
C28C C27C H27F 109.7 . . ?
H27E C27C H27F 108.2 . . ?
N29C C28C C27C 109.1(4) . . ?
N29C C28C H28E 109.9 . . ?
C27C C28C H28E 109.9 . . ?
N29C C28C H28F 109.9 . . ?
C27C C28C H28F 109.9 . . ?
H28E C28C H28F 108.3 . . ?
N30C C31C C32C 110.2(5) . . ?
N30C C31C H31E 109.6 . . ?
C32C C31C H31E 109.6 . . ?
N30C C31C H31F 109.6 . . ?
C32C C31C H31F 109.6 . . ?
H31E C31C H31F 108.1 . . ?
C32C C31 N30C 112.1(10) . . ?
C32C C31 H31G 109.2 . . ?
N30C C31 H31G 109.2 . . ?
C32C C31 H31H 109.2 . . ?
N30C C31 H31H 109.2 . . ?
H31G C31 H31H 107.9 . . ?
C31 C32C N33C 117.0(7) . . ?
N33C C32C C31C 113.3(4) . . ?
C31 C32C H32E 68.3 . . ?
N33C C32C H32E 108.9 . . ?
C31C C32C H32E 108.9 . . ?
C31 C32C H32F 132.6 . . ?
N33C C32C H32F 108.9 . . ?
C31C C32C H32F 108.9 . . ?
H32E C32C H32F 107.7 . . ?
C35C C34C N30C 111.5(5) . . ?
C35C C34C H34E 109.3 . . ?
N30C C34C H34E 109.3 . . ?
C35C C34C H34F 109.3 . . ?
N30C C34C H34F 109.3 . . ?
H34E C34C H34F 108.0 . . ?
N30C C34 C35C 109.3(10) . . ?
N30C C34 H34G 109.8 . . ?
C35C C34 H34G 109.8 . . ?
N30C C34 H34H 109.8 . . ?
C35C C34 H34H 109.8 . . ?
H34G C34 H34H 108.3 . . ?
C34C C35C N36C 114.1(4) . . ?
N36C C35C C34 115.2(6) . . ?
C34C C35C H35E 108.7 . . ?
N36C C35C H35E 108.7 . . ?
C34 C35C H35E 133.2 . . ?
C34C C35C H35F 108.7 . . ?
N36C C35C H35F 108.7 . . ?
C34 C35C H35F 73.1 . . ?
H35E C35C H35F 107.6 . . ?
N30C C37C C38C 117.7(5) . . ?
N30C C37C H37E 107.9 . . ?
C38C C37C H37E 107.9 . . ?
N30C C37C H37F 107.9 . . ?
C38C C37C H37F 107.9 . . ?
H37E C37C H37F 107.2 . . ?
N39C C38C C37C 115.3(4) . . ?
N39C C38C H38E 108.4 . . ?
C37C C38C H38E 108.4 . . ?
N39C C38C H38F 108.4 . . ?
C37C C38C H38F 108.4 . . ?
H38E C38C H38F 107.5 . . ?
C12 N1 C6 116.4(3) . . ?
C12 N1 Ru1C 131.8(3) . . ?
C6 N1 Ru1C 111.8(3) . . ?
C7 N2 C1 115.3(3) . . ?
C7 N2 Ru1C 132.4(3) . . ?
C1 N2 Ru1C 112.1(3) . . ?
C8 N3 C2 116.0(3) . . ?
C8 N3 Ru1B 131.8(3) . . ?
C2 N3 Ru1B 112.2(2) . . ?
C9 N4 C3 115.4(3) . . ?
C9 N4 Ru1B 132.9(3) . . ?
C3 N4 Ru1B 111.6(3) . . ?
C10 N5 C4 115.7(3) . . ?
C10 N5 Ru1A 132.3(3) . . ?
C4 N5 Ru1A 112.0(3) . . ?
C11 N6 C5 115.9(3) . . ?
C11 N6 Ru1A 131.5(3) . . ?
C5 N6 Ru1A 112.5(3) . . ?
C01A N2A Zn1A 172.3(5) . . ?
C3A N4A Zn2A 161.6(4) . . ?
C5A N6A Zn3A 160.0(4) . . ?
C7A N8A Zn4A 170.0(4) . . ?
C17A N10A C14A 112.2(5) . . ?
C17A N10A C11A 114.3(5) . . ?
C14A N10A C11A 112.3(5) . . ?
C17A N10A Zn1A 105.4(3) . . ?
C14A N10A Zn1A 106.1(3) . . ?
C11A N10A Zn1A 105.7(3) . . ?
C12A N13A Zn1A 110.1(3) . . ?
C12A N13A H13A 109.6 . . ?
Zn1A N13A H13A 109.6 . . ?
C12A N13A H13B 109.6 . . ?
Zn1A N13A H13B 109.6 . . ?
H13A N13A H13B 108.2 . . ?
C15A N16A Zn1A 110.1(3) . . ?
C15A N16A H16A 109.6 . . ?
Zn1A N16A H16A 109.6 . . ?
C15A N16A H16B 109.6 . . ?
Zn1A N16A H16B 109.6 . . ?
H16A N16A H16B 108.2 . . ?
C18A N19A Zn1A 110.8(4) . . ?
C18A N19A H19A 109.5 . . ?
Zn1A N19A H19A 109.5 . . ?
C18A N19A H19B 109.5 . . ?
Zn1A N19A H19B 109.5 . . ?
H19A N19A H19B 108.1 . . ?
C24A N20A C27A 113.8(4) . . ?
C24A N20A C21A 113.4(4) . . ?
C27A N20A C21A 112.1(4) . . ?
C24A N20A Zn2A 105.6(3) . . ?
C27A N20A Zn2A 105.3(3) . . ?
C21A N20A Zn2A 105.7(3) . . ?
C22A N23A Zn2A 110.0(3) . . ?
C22A N23A H23A 109.7 . . ?
Zn2A N23A H23A 109.7 . . ?
C22A N23A H23B 109.7 . . ?
Zn2A N23A H23B 109.7 . . ?
H23A N23A H23B 108.2 . . ?
C25A N26A Zn2A 111.2(3) . . ?
C25A N26A H26A 109.4 . . ?
Zn2A N26A H26A 109.4 . . ?
C25A N26A H26B 109.4 . . ?
Zn2A N26A H26B 109.4 . . ?
H26A N26A H26B 108.0 . . ?
C28A N29A Zn2A 111.4(4) . . ?
C28A N29A H29A 109.3 . . ?
Zn2A N29A H29A 109.3 . . ?
C28A N29A H29B 109.3 . . ?
Zn2A N29A H29B 109.3 . . ?
H29A N29A H29B 108.0 . . ?
C31A N30A C37A 113.5(5) . . ?
C31A N30A C34A 114.3(5) . . ?
C37A N30A C34A 111.1(4) . . ?
C31A N30A Zn3A 106.4(3) . . ?
C37A N30A Zn3A 105.0(3) . . ?
C34A N30A Zn3A 105.7(3) . . ?
C32A N33A Zn3A 110.8(3) . . ?
C32A N33A H33A 109.5 . . ?
Zn3A N33A H33A 109.5 . . ?
C32A N33A H33B 109.5 . . ?
Zn3A N33A H33B 109.5 . . ?
H33A N33A H33B 108.1 . . ?
C35A N36A Zn3A 111.6(3) . . ?
C35A N36A H36A 109.3 . . ?
Zn3A N36A H36A 109.3 . . ?
C35A N36A H36B 109.3 . . ?
Zn3A N36A H36B 109.3 . . ?
H36A N36A H36B 108.0 . . ?
C38A N39A Zn3A 110.8(4) . . ?
C38A N39A H39A 109.5 . . ?
Zn3A N39A H39A 109.5 . . ?
C38A N39A H39B 109.5 . . ?
Zn3A N39A H39B 109.5 . . ?
H39A N39A H39B 108.1 . . ?
C47A N40A C41A 112.4(5) . . ?
C47A N40A C44A 113.1(4) . . ?
C41A N40A C44A 113.0(5) . . ?
C47A N40A Zn4A 106.2(3) . . ?
C41A N40A Zn4A 106.1(3) . . ?
C44A N40A Zn4A 105.1(3) . . ?
C42A N43A Zn4A 109.7(3) . . ?
C42A N43A H43A 109.7 . . ?
Zn4A N43A H43A 109.7 . . ?
C42A N43A H43B 109.7 . . ?
Zn4A N43A H43B 109.7 . . ?
H43A N43A H43B 108.2 . . ?
C45A N46A Zn4A 111.0(3) . . ?
C45A N46A H46A 109.4 . . ?
Zn4A N46A H46A 109.4 . . ?
C45A N46A H46B 109.4 . . ?
Zn4A N46A H46B 109.4 . . ?
H46A N46A H46B 108.0 . . ?
C48A N49A Zn4A 110.5(3) . . ?
C48A N49A H49A 109.6 . . ?
Zn4A N49A H49A 109.6 . . ?
C48A N49A H49B 109.6 . . ?
Zn4A N49A H49B 109.6 . . ?
H49A N49A H49B 108.1 . . ?
C1B N2B Zn1B 163.4(3) . . ?
C3B N4B Zn2B 166.4(3) . . ?
C5B N6B Zn3B 160.4(3) . . ?
C7B N8B Zn4B 175.1(4) . . ?
C11B N10B C17B 113.1(3) . . ?
C11B N10B C14B 112.8(3) . . ?
C17B N10B C14B 112.3(3) . . ?
C11B N10B Zn1B 105.4(3) . . ?
C17B N10B Zn1B 106.4(3) . . ?
C14B N10B Zn1B 106.1(3) . . ?
C12B N13B Zn1B 110.5(3) . . ?
C12B N13B H13C 109.6 . . ?
Zn1B N13B H13C 109.6 . . ?
C12B N13B H13D 109.6 . . ?
Zn1B N13B H13D 109.6 . . ?
H13C N13B H13D 108.1 . . ?
C15B N16B Zn1B 110.5(3) . . ?
C15B N16B H16C 109.6 . . ?
Zn1B N16B H16C 109.6 . . ?
C15B N16B H16D 109.6 . . ?
Zn1B N16B H16D 109.6 . . ?
H16C N16B H16D 108.1 . . ?
C18B N19B Zn1B 112.1(3) . . ?
C18B N19B H19C 109.2 . . ?
Zn1B N19B H19C 109.2 . . ?
C18B N19B H19D 109.2 . . ?
Zn1B N19B H19D 109.2 . . ?
H19C N19B H19D 107.9 . . ?
C24B N20B C21B 113.5(4) . . ?
C24B N20B C27B 112.7(4) . . ?
C21B N20B C27B 113.0(4) . . ?
C24B N20B Zn2B 106.1(3) . . ?
C21B N20B Zn2B 104.9(3) . . ?
C27B N20B Zn2B 105.8(3) . . ?
C22B N23B Zn2B 112.1(3) . . ?
C22B N23B H23C 109.2 . . ?
Zn2B N23B H23C 109.2 . . ?
C22B N23B H23D 109.2 . . ?
Zn2B N23B H23D 109.2 . . ?
H23C N23B H23D 107.9 . . ?
C25B N26B Zn2B 110.9(3) . . ?
C25B N26B H26C 109.4 . . ?
Zn2B N26B H26C 109.4 . . ?
C25B N26B H26D 109.4 . . ?
Zn2B N26B H26D 109.4 . . ?
H26C N26B H26D 108.0 . . ?
C28B N29B Zn2B 112.8(3) . . ?
C28B N29B H29C 109.0 . . ?
Zn2B N29B H29C 109.0 . . ?
C28B N29B H29D 109.0 . . ?
Zn2B N29B H29D 109.0 . . ?
H29C N29B H29D 107.8 . . ?
C31B N30B C34B 112.8(4) . . ?
C31B N30B C37B 113.2(3) . . ?
C34B N30B C37B 112.6(4) . . ?
C31B N30B Zn3B 105.2(3) . . ?
C34B N30B Zn3B 105.6(3) . . ?
C37B N30B Zn3B 106.8(3) . . ?
C32B N33B Zn3B 109.3(3) . . ?
C32B N33B H33C 109.8 . . ?
Zn3B N33B H33C 109.8 . . ?
C32B N33B H33D 109.8 . . ?
Zn3B N33B H33D 109.8 . . ?
H33C N33B H33D 108.3 . . ?
C35B N36B Zn3B 111.1(3) . . ?
C35B N36B H36C 109.4 . . ?
Zn3B N36B H36C 109.4 . . ?
C35B N36B H36D 109.4 . . ?
Zn3B N36B H36D 109.4 . . ?
H36C N36B H36D 108.0 . . ?
C38B N39B Zn3B 110.9(3) . . ?
C38B N39B H39C 109.5 . . ?
Zn3B N39B H39C 109.5 . . ?
C38B N39B H39D 109.5 . . ?
Zn3B N39B H39D 109.5 . . ?
H39C N39B H39D 108.0 . . ?
C47B N40B C44B 114.2(4) . . ?
C47B N40B C41B 112.6(4) . . ?
C44B N40B C41B 111.7(4) . . ?
C47B N40B Zn4B 105.8(3) . . ?
C44B N40B Zn4B 106.2(3) . . ?
C41B N40B Zn4B 105.6(3) . . ?
C42B N43B Zn4B 111.0(3) . . ?
C42B N43B H43C 109.4 . . ?
Zn4B N43B H43C 109.4 . . ?
C42B N43B H43D 109.4 . . ?
Zn4B N43B H43D 109.4 . . ?
H43C N43B H43D 108.0 . . ?
C45B N46B Zn4B 113.1(3) . . ?
C45B N46B H46C 109.0 . . ?
Zn4B N46B H46C 109.0 . . ?
C45B N46B H46D 109.0 . . ?
Zn4B N46B H46D 109.0 . . ?
H46C N46B H46D 107.8 . . ?
C48B N49B Zn4B 110.9(3) . . ?
C48B N49B H49C 109.5 . . ?
Zn4B N49B H49C 109.5 . . ?
C48B N49B H49D 109.5 . . ?
Zn4B N49B H49D 109.5 . . ?
H49C N49B H49D 108.1 . . ?
C1C N2C Zn1C 138.0(3) . . ?
C3C N4C Zn2C 175.0(4) . . ?
C5C N6C Zn3C 141.3(3) . . ?
C11C N10C C14C 113.2(3) . . ?
C11C N10C C17C 112.0(3) . . ?
C14C N10C C17C 113.8(3) . . ?
C11C N10C Zn1C 106.1(3) . . ?
C14C N10C Zn1C 103.8(3) . . ?
C17C N10C Zn1C 107.1(3) . . ?
C12C N13C Zn1C 109.3(3) . . ?
C12C N13C H13E 109.8 . . ?
Zn1C N13C H13E 109.8 . . ?
C12C N13C H13F 109.8 . . ?
Zn1C N13C H13F 109.8 . . ?
H13E N13C H13F 108.3 . . ?
C15C N16C Zn1C 109.0(3) . . ?
C15C N16C H16E 109.9 . . ?
Zn1C N16C H16E 109.9 . . ?
C15C N16C H16F 109.9 . . ?
Zn1C N16C H16F 109.9 . . ?
H16E N16C H16F 108.3 . . ?
C18C N19C Zn1C 110.2(3) . . ?
C18C N19C H19E 109.6 . . ?
Zn1C N19C H19E 109.6 . . ?
C18C N19C H19F 109.6 . . ?
Zn1C N19C H19F 109.6 . . ?
H19E N19C H19F 108.1 . . ?
C21C N20C C27C 112.0(5) . . ?
C21C N20C C24C 112.9(4) . . ?
C27C N20C C24C 113.6(4) . . ?
C21C N20C Zn2C 106.6(3) . . ?
C27C N20C Zn2C 106.0(3) . . ?
C24C N20C Zn2C 104.9(3) . . ?
C22C N23C Zn2C 109.7(3) . . ?
C22C N23C H23E 109.7 . . ?
Zn2C N23C H23E 109.7 . . ?
C22C N23C H23F 109.7 . . ?
Zn2C N23C H23F 109.7 . . ?
H23E N23C H23F 108.2 . . ?
C25C N26C Zn2C 109.7(4) . . ?
C25C N26C H26E 109.7 . . ?
Zn2C N26C H26E 109.7 . . ?
C25C N26C H26F 109.7 . . ?
Zn2C N26C H26F 109.7 . . ?
H26E N26C H26F 108.2 . . ?
C28C N29C Zn2C 111.0(3) . . ?
C28C N29C H29E 109.4 . . ?
Zn2C N29C H29E 109.4 . . ?
C28C N29C H29F 109.4 . . ?
Zn2C N29C H29F 109.4 . . ?
H29E N29C H29F 108.0 . . ?
C34 N30C C37C 135.2(7) . . ?
C34 N30C C31C 71.2(7) . . ?
C37C N30C C31C 121.0(5) . . ?
C37C N30C C34C 106.2(5) . . ?
C31C N30C C34C 110.7(4) . . ?
C34 N30C C31 110.2(9) . . ?
C37C N30C C31 86.1(7) . . ?
C34C N30C C31 146.3(6) . . ?
C34 N30C Zn3C 110.1(6) . . ?
C37C N30C Zn3C 106.5(3) . . ?
C31C N30C Zn3C 106.9(3) . . ?
C34C N30C Zn3C 104.3(3) . . ?
C31 N30C Zn3C 101.8(5) . . ?
C32C N33C Zn3C 112.7(3) . . ?
C32C N33C H33E 109.0 . . ?
Zn3C N33C H33E 109.0 . . ?
C32C N33C H33F 109.0 . . ?
Zn3C N33C H33F 109.0 . . ?
H33E N33C H33F 107.8 . . ?
C35C N36C Zn3C 112.7(3) . . ?
C35C N36C H36E 109.1 . . ?
Zn3C N36C H36E 109.1 . . ?
C35C N36C H36F 109.1 . . ?
Zn3C N36C H36F 109.1 . . ?
H36E N36C H36F 107.8 . . ?
C38C N39C Zn3C 112.7(3) . . ?
C38C N39C H39E 109.0 . . ?
Zn3C N39C H39E 109.0 . . ?
C38C N39C H39F 109.0 . . ?
Zn3C N39C H39F 109.0 . . ?
H39E N39C H39F 107.8 . . ?
O12 Cl1 O13' 145.5(5) . . ?
O12 Cl1 O14 114.4(5) . . ?
O13' Cl1 O14 55.1(5) . . ?
O12 Cl1 O11 112.5(4) . . ?
O13' Cl1 O11 99.4(4) . . ?
O14 Cl1 O11 119.3(4) . . ?
O12 Cl1 O13 91.5(4) . . ?
O13' Cl1 O13 63.2(5) . . ?
O14 Cl1 O13 102.2(4) . . ?
O11 Cl1 O13 112.7(3) . . ?
O12 Cl1 O14' 89.4(5) . . ?
O13' Cl1 O14' 100.4(5) . . ?
O14 Cl1 O14' 49.7(5) . . ?
O11 Cl1 O14' 95.9(4) . . ?
O13 Cl1 O14' 148.5(4) . . ?
O22 Cl2 O24 110.9(4) . . ?
O22 Cl2 O21 109.6(3) . . ?
O24 Cl2 O21 110.1(3) . . ?
O22 Cl2 O23 108.5(3) . . ?
O24 Cl2 O23 108.1(3) . . ?
O21 Cl2 O23 109.6(3) . . ?
O34 Cl3 O32 109.9(2) . . ?
O34 Cl3 O31 108.5(2) . . ?
O32 Cl3 O31 109.2(2) . . ?
O34 Cl3 O33 110.6(3) . . ?
O32 Cl3 O33 110.2(2) . . ?
O31 Cl3 O33 108.4(2) . . ?
O42 Cl4 O44 109.9(2) . . ?
O42 Cl4 O43 111.0(3) . . ?
O44 Cl4 O43 108.4(2) . . ?
O42 Cl4 O41 109.3(2) . . ?
O44 Cl4 O41 109.9(2) . . ?
O43 Cl4 O41 108.4(2) . . ?
O51 Cl5 O53 110.4(3) . . ?
O51 Cl5 O54 110.0(2) . . ?
O53 Cl5 O54 109.5(3) . . ?
O51 Cl5 O52 109.1(3) . . ?
O53 Cl5 O52 108.2(2) . . ?
O54 Cl5 O52 109.6(2) . . ?
O62 Cl6 O64 113.2(4) . . ?
O62 Cl6 O63 113.0(3) . . ?
O64 Cl6 O63 106.9(4) . . ?
O62 Cl6 O61 110.5(3) . . ?
O64 Cl6 O61 101.5(4) . . ?
O63 Cl6 O61 111.2(4) . . ?
O62 Cl6 O61' 88.6(7) . . ?
O64 Cl6 O61' 157.7(7) . . ?
O63 Cl6 O61' 66.0(7) . . ?
O61 Cl6 O61' 64.7(7) . . ?
Cl6 O61' O63 54.9(6) . . ?
Cl6 O63 O61' 59.2(7) . . ?
O71 Cl7 O74 113.7(5) . . ?
O71 Cl7 O73 112.0(3) . . ?
O74 Cl7 O73 110.9(4) . . ?
O71 Cl7 O72 109.2(3) . . ?
O74 Cl7 O72 104.2(5) . . ?
O73 Cl7 O72 106.3(4) . . ?
O84 Cl8 O83 109.4(3) . . ?
O84 Cl8 O82 109.3(3) . . ?
O83 Cl8 O82 109.5(3) . . ?
O84 Cl8 O81 108.8(3) . . ?
O83 Cl8 O81 109.8(2) . . ?
O82 Cl8 O81 110.0(3) . . ?
O91 Cl9 O94 108.9(3) . . ?
O91 Cl9 O92 110.0(3) . . ?
O94 Cl9 O92 110.1(3) . . ?
O91 Cl9 O93 111.2(3) . . ?
O94 Cl9 O93 108.8(2) . . ?
O92 Cl9 O93 108.0(3) . . ?
O103 Cl10 O104 112.2(4) . . ?
O103 Cl10 O102 109.1(3) . . ?
O104 Cl10 O102 108.6(3) . . ?
O103 Cl10 O101 108.1(4) . . ?
O104 Cl10 O101 109.9(4) . . ?
O102 Cl10 O101 108.9(4) . . ?
O113 Cl11 O112 113.9(4) . . ?
O113 Cl11 O111 107.0(3) . . ?
O112 Cl11 O111 111.5(3) . . ?
O113 Cl11 O114 107.0(4) . . ?
O112 Cl11 O114 107.3(3) . . ?
O111 Cl11 O114 110.1(4) . . ?
O123 Cl12 O124 110.1(6) . . ?
O123 Cl12 O122 112.0(7) . . ?
O124 Cl12 O122 107.0(4) . . ?
O123 Cl12 O121 109.2(4) . . ?
O124 Cl12 O121 110.7(4) . . ?
O122 Cl12 O121 107.8(3) . . ?
O131 Cl13 O132 107.6(3) . . ?
O131 Cl13 O133 109.9(3) . . ?
O132 Cl13 O133 110.4(3) . . ?
O131 Cl13 O134 110.5(3) . . ?
O132 Cl13 O134 108.9(3) . . ?
O133 Cl13 O134 109.5(3) . . ?
O142 Cl14 O144 110.4(2) . . ?
O142 Cl14 O143 109.5(2) . . ?
O144 Cl14 O143 109.3(2) . . ?
O142 Cl14 O141 109.8(2) . . ?
O144 Cl14 O141 108.9(2) . . ?
O143 Cl14 O141 108.9(2) . . ?
O154 Cl15 O152 109.5(3) . . ?
O154 Cl15 O151 109.8(3) . . ?
O152 Cl15 O151 109.0(3) . . ?
O154 Cl15 O153 111.6(3) . . ?
O152 Cl15 O153 108.1(3) . . ?
O151 Cl15 O153 108.9(3) . . ?
O161 Cl16 O164 109.1(2) . . ?
O161 Cl16 O163 111.0(2) . . ?
O164 Cl16 O163 109.9(2) . . ?
O161 Cl16 O162 109.5(2) . . ?
O164 Cl16 O162 108.9(2) . . ?
O163 Cl16 O162 108.4(2) . . ?
C2S C1S H1S1 109.5 . . ?
C2S C1S H1S2 109.5 . . ?
H1S1 C1S H1S2 109.5 . . ?
C2S C1S H1S3 109.5 . . ?
H1S1 C1S H1S3 109.5 . . ?
H1S2 C1S H1S3 109.5 . . ?
N1S C2S C1S 162.5(18) . . ?

loop_
_geom_bond_atom_site_label_1
_geom_bond_atom_site_label_2
_geom_bond_distance
_geom_bond_site_symmetry_2
_geom_bond_publ_flag
Ru1A C5A 1.968(4) . ?
Ru1A C3A 1.971(5) . ?
Ru1A C7A 2.013(4) . ?
Ru1A C01A 2.028(5) . ?
Ru1A N6 2.106(3) . ?
Ru1A N5 2.134(3) . ?
Ru1B C5B 1.965(4) . ?
Ru1B C3B 1.985(4) . ?
Ru1B C1B 2.033(4) . ?
Ru1B C7B 2.058(4) . ?
Ru1B N3 2.119(3) . ?
Ru1B N4 2.141(3) . ?
Ru1C C5C 1.967(4) . ?
Ru1C C3C 1.977(4) . ?
Ru1C C1C 2.018(5) . ?
Ru1C C7C 2.039(5) . ?
Ru1C N1 2.115(3) . ?
Ru1C N2 2.124(3) . ?
Zn1A N2A 2.034(4) . ?
Zn1A N13A 2.060(4) . ?
Zn1A N16A 2.068(4) . ?
Zn1A N19A 2.072(5) . ?
Zn1A N10A 2.242(4) . ?
Zn2A N4A 2.035(4) . ?
Zn2A N26A 2.053(4) . ?
Zn2A N29A 2.062(4) . ?
Zn2A N23A 2.065(4) . ?
Zn2A N20A 2.283(4) . ?
Zn3A N6A 2.026(4) . ?
Zn3A N33A 2.067(4) . ?
Zn3A N39A 2.079(4) . ?
Zn3A N36A 2.079(4) . ?
Zn3A N30A 2.249(4) . ?
Zn4A N8A 2.012(4) . ?
Zn4A N46A 2.050(4) . ?
Zn4A N43A 2.074(4) . ?
Zn4A N49A 2.083(4) . ?
Zn4A N40A 2.265(4) . ?
Zn1B N2B 2.048(4) . ?
Zn1B N13B 2.064(4) . ?
Zn1B N16B 2.073(4) . ?
Zn1B N19B 2.082(4) . ?
Zn1B N10B 2.317(4) . ?
Zn2B N4B 2.034(3) . ?
Zn2B N29B 2.071(4) . ?
Zn2B N23B 2.073(4) . ?
Zn2B N26B 2.074(4) . ?
Zn2B N20B 2.277(4) . ?
Zn3B N6B 2.041(4) . ?
Zn3B N36B 2.070(4) . ?
Zn3B N33B 2.074(4) . ?
Zn3B N39B 2.074(4) . ?
Zn3B N30B 2.241(4) . ?
Zn4B N46B 2.045(4) . ?
Zn4B N49B 2.054(4) . ?
Zn4B N8B 2.072(4) . ?
Zn4B N43B 2.094(4) . ?
Zn4B N40B 2.340(4) . ?
Zn1C N16C 2.039(4) . ?
Zn1C N2C 2.051(4) . ?
Zn1C N13C 2.062(4) . ?
Zn1C N19C 2.092(4) . ?
Zn1C N10C 2.259(4) . ?
Zn2C N4C 2.023(4) . ?
Zn2C N26C 2.048(4) . ?
Zn2C N23C 2.078(4) . ?
Zn2C N29C 2.092(4) . ?
Zn2C N20C 2.288(4) . ?
Zn3C N6C 2.066(4) . ?
Zn3C N39C 2.066(4) . ?
Zn3C N36C 2.070(4) . ?
Zn3C N33C 2.077(4) . ?
Zn3C N30C 2.241(4) . ?
C1 N2 1.351(5) . ?
C1 C2 1.392(5) . ?
C1 C6 1.435(5) . ?
C2 N3 1.354(5) . ?
C2 C3 1.437(5) . ?
C3 N4 1.364(5) . ?
C3 C4 1.382(6) . ?
C4 N5 1.353(5) . ?
C4 C5 1.438(5) . ?
C5 N6 1.354(5) . ?
C5 C6 1.390(6) . ?
C6 N1 1.358(5) . ?
C7 N2 1.348(5) . ?
C7 C8 1.395(6) . ?
C7 H7 0.9500 . ?
C8 N3 1.338(5) . ?
C8 H8 0.9500 . ?
C9 N4 1.336(5) . ?
C9 C10 1.394(6) . ?
C9 H9 0.9500 . ?
C10 N5 1.337(5) . ?
C10 H10 0.9500 . ?
C11 N6 1.334(5) . ?
C11 C12 1.401(6) . ?
C11 H11 0.9500 . ?
C12 N1 1.327(5) . ?
C12 H12 0.9500 . ?
C01A N2A 1.150(7) . ?
C3A N4A 1.162(6) . ?
C5A N6A 1.160(6) . ?
C7A N8A 1.164(6) . ?
C11A N10A 1.482(7) . ?
C11A C12A 1.493(9) . ?
C11A H11A 0.9900 . ?
C11A H11B 0.9900 . ?
C12A N13A 1.488(7) . ?
C12A H12A 0.9900 . ?
C12A H12B 0.9900 . ?
C14A N10A 1.480(7) . ?
C14A C15A 1.512(8) . ?
C14A H14A 0.9900 . ?
C14A H14B 0.9900 . ?
C15A N16A 1.475(8) . ?
C15A H15A 0.9900 . ?
C15A H15B 0.9900 . ?
C17A N10A 1.476(8) . ?
C17A C18A 1.507(9) . ?
C17A H17A 0.9900 . ?
C17A H17B 0.9900 . ?
C18A N19A 1.458(8) . ?
C18A H18A 0.9900 . ?
C18A H18B 0.9900 . ?
C21A N20A 1.486(7) . ?
C21A C22A 1.507(7) . ?
C21A H21A 0.9900 . ?
C21A H21B 0.9900 . ?
C22A N23A 1.486(6) . ?
C22A H22A 0.9900 . ?
C22A H22B 0.9900 . ?
C24A N20A 1.467(6) . ?
C24A C25A 1.517(8) . ?
C24A H24A 0.9900 . ?
C24A H24B 0.9900 . ?
C25A N26A 1.494(6) . ?
C25A H25A 0.9900 . ?
C25A H25B 0.9900 . ?
C27A N20A 1.480(7) . ?
C27A C28A 1.526(9) . ?
C27A H27A 0.9900 . ?
C27A H27B 0.9900 . ?
C28A N29A 1.475(8) . ?
C28A H28A 0.9900 . ?
C28A H28B 0.9900 . ?
C31A N30A 1.467(7) . ?
C31A C32A 1.523(8) . ?
C31A H31A 0.9900 . ?
C31A H31B 0.9900 . ?
C32A N33A 1.471(7) . ?
C32A H32A 0.9900 . ?
C32A H32B 0.9900 . ?
C34A N30A 1.479(7) . ?
C34A C35A 1.510(8) . ?
C34A H34A 0.9900 . ?
C34A H34B 0.9900 . ?
C35A N36A 1.479(6) . ?
C35A H35A 0.9900 . ?
C35A H35B 0.9900 . ?
C37A N30A 1.478(7) . ?
C37A C38A 1.519(9) . ?
C37A H37A 0.9900 . ?
C37A H37B 0.9900 . ?
C38A N39A 1.473(8) . ?
C38A H38A 0.9900 . ?
C38A H38B 0.9900 . ?
C41A N40A 1.481(6) . ?
C41A C42A 1.515(10) . ?
C41A H41A 0.9900 . ?
C41A H41B 0.9900 . ?
C42A N43A 1.470(7) . ?
C42A H42A 0.9900 . ?
C42A H42B 0.9900 . ?
C44A N40A 1.484(8) . ?
C44A C45A 1.502(9) . ?
C44A H44A 0.9900 . ?
C44A H44B 0.9900 . ?
C45A N46A 1.471(8) . ?
C45A H45A 0.9900 . ?
C45A H45B 0.9900 . ?
C47A N40A 1.476(7) . ?
C47A C48A 1.506(8) . ?
C47A H47A 0.9900 . ?
C47A H47B 0.9900 . ?
C48A N49A 1.483(7) . ?
C48A H48A 0.9900 . ?
C48A H48B 0.9900 . ?
C1B N2B 1.152(6) . ?
C3B N4B 1.159(6) . ?
C5B N6B 1.158(6) . ?
C7B N8B 1.162(6) . ?
C11B N10B 1.469(5) . ?
C11B C12B 1.532(6) . ?
C11B H11C 0.9900 . ?
C11B H11D 0.9900 . ?
C12B N13B 1.477(6) . ?
C12B H12C 0.9900 . ?
C12B H12D 0.9900 . ?
C14B N10B 1.480(6) . ?
C14B C15B 1.526(6) . ?
C14B H14C 0.9900 . ?
C14B H14D 0.9900 . ?
C15B N16B 1.482(6) . ?
C15B H15C 0.9900 . ?
C15B H15D 0.9900 . ?
C17B N10B 1.477(5) . ?
C17B C18B 1.530(6) . ?
C17B H17C 0.9900 . ?
C17B H17D 0.9900 . ?
C18B N19B 1.484(6) . ?
C18B H18C 0.9900 . ?
C18B H18D 0.9900 . ?
C21B N20B 1.475(6) . ?
C21B C22B 1.514(7) . ?
C21B H21C 0.9900 . ?
C21B H21D 0.9900 . ?
C22B N23B 1.488(6) . ?
C22B H22C 0.9900 . ?
C22B H22D 0.9900 . ?
C24B N20B 1.475(6) . ?
C24B C25B 1.522(7) . ?
C24B H24C 0.9900 . ?
C24B H24D 0.9900 . ?
C25B N26B 1.483(6) . ?
C25B H25C 0.9900 . ?
C25B H25D 0.9900 . ?
C27B N20B 1.476(6) . ?
C27B C28B 1.527(6) . ?
C27B H27C 0.9900 . ?
C27B H27D 0.9900 . ?
C28B N29B 1.486(6) . ?
C28B H28C 0.9900 . ?
C28B H28D 0.9900 . ?
C31B N30B 1.473(6) . ?
C31B C32B 1.525(6) . ?
C31B H31C 0.9900 . ?
C31B H31D 0.9900 . ?
C32B N33B 1.487(6) . ?
C32B H32C 0.9900 . ?
C32B H32D 0.9900 . ?
C34B N30B 1.473(6) . ?
C34B C35B 1.538(7) . ?
C34B H34C 0.9900 . ?
C34B H34D 0.9900 . ?
C35B N36B 1.486(6) . ?
C35B H35C 0.9900 . ?
C35B H35D 0.9900 . ?
C37B N30B 1.475(6) . ?
C37B C38B 1.530(7) . ?
C37B H37C 0.9900 . ?
C37B H37D 0.9900 . ?
C38B N39B 1.483(6) . ?
C38B H38C 0.9900 . ?
C38B H38D 0.9900 . ?
C41B N40B 1.491(7) . ?
C41B C42B 1.519(8) . ?
C41B H41C 0.9900 . ?
C41B H41D 0.9900 . ?
C42B N43B 1.467(7) . ?
C42B H42C 0.9900 . ?
C42B H42D 0.9900 . ?
C44B N40B 1.461(6) . ?
C44B C45B 1.510(7) . ?
C44B H44C 0.9900 . ?
C44B H44D 0.9900 . ?
C45B N46B 1.480(6) . ?
C45B H45C 0.9900 . ?
C45B H45D 0.9900 . ?
C47B N40B 1.458(6) . ?
C47B C48B 1.522(8) . ?
C47B H47C 0.9900 . ?
C47B H47D 0.9900 . ?
C48B N49B 1.477(7) . ?
C48B H48C 0.9900 . ?
C48B H48D 0.9900 . ?
C1C N2C 1.165(6) . ?
C3C N4C 1.155(6) . ?
C5C N6C 1.166(6) . ?
C7C N8C 1.167(6) . ?
C11C N10C 1.471(5) . ?
C11C C12C 1.523(7) . ?
C11C H11E 0.9900 . ?
C11C H11F 0.9900 . ?
C12C N13C 1.474(6) . ?
C12C H12E 0.9900 . ?
C12C H12F 0.9900 . ?
C14C N10C 1.482(6) . ?
C14C C15C 1.516(6) . ?
C14C H14E 0.9900 . ?
C14C H14F 0.9900 . ?
C15C N16C 1.482(6) . ?
C15C H15E 0.9900 . ?
C15C H15F 0.9900 . ?
C17C N10C 1.485(6) . ?
C17C C18C 1.523(6) . ?
C17C H17E 0.9900 . ?
C17C H17F 0.9900 . ?
C18C N19C 1.480(6) . ?
C18C H18E 0.9900 . ?
C18C H18F 0.9900 . ?
C21C N20C 1.482(7) . ?
C21C C22C 1.516(9) . ?
C21C H21E 0.9900 . ?
C21C H21F 0.9900 . ?
C22C N23C 1.478(8) . ?
C22C H22E 0.9900 . ?
C22C H22F 0.9900 . ?
C24C N20C 1.484(8) . ?
C24C C25C 1.499(9) . ?
C24C H24E 0.9900 . ?
C24C H24F 0.9900 . ?
C25C N26C 1.495(7) . ?
C25C H25E 0.9900 . ?
C25C H25F 0.9900 . ?
C27C N20C 1.483(7) . ?
C27C C28C 1.513(8) . ?
C27C H27E 0.9900 . ?
C27C H27F 0.9900 . ?
C28C N29C 1.485(6) . ?
C28C H28E 0.9900 . ?
C28C H28F 0.9900 . ?
C31C N30C 1.452(7) . ?
C31C C32C 1.553(7) . ?
C31C H31E 0.9900 . ?
C31C H31F 0.9900 . ?
C31 C32C 1.357(15) . ?
C31 N30C 1.611(14) . ?
C31 H31G 0.9900 . ?
C31 H31H 0.9900 . ?
C32C N33C 1.458(6) . ?
C32C H32E 0.9900 . ?
C32C H32F 0.9900 . ?
C34C C35C 1.435(8) . ?
C34C N30C 1.536(7) . ?
C34C H34E 0.9900 . ?
C34C H34F 0.9900 . ?
C34 N30C 1.381(16) . ?
C34 C35C 1.626(16) . ?
C34 H34G 0.9900 . ?
C34 H34H 0.9900 . ?
C35C N36C 1.463(6) . ?
C35C H35E 0.9900 . ?
C35C H35F 0.9900 . ?
C37C N30C 1.425(7) . ?
C37C C38C 1.467(8) . ?
C37C H37E 0.9900 . ?
C37C H37F 0.9900 . ?
C38C N39C 1.452(7) . ?
C38C H38E 0.9900 . ?
C38C H38F 0.9900 . ?
N13A H13A 0.9200 . ?
N13A H13B 0.9200 . ?
N16A H16A 0.9200 . ?
N16A H16B 0.9200 . ?
N19A H19A 0.9200 . ?
N19A H19B 0.9200 . ?
N23A H23A 0.9200 . ?
N23A H23B 0.9200 . ?
N26A H26A 0.9200 . ?
N26A H26B 0.9200 . ?
N29A H29A 0.9200 . ?
N29A H29B 0.9200 . ?
N33A H33A 0.9200 . ?
N33A H33B 0.9200 . ?
N36A H36A 0.9200 . ?
N36A H36B 0.9200 . ?
N39A H39A 0.9200 . ?
N39A H39B 0.9200 . ?
N43A H43A 0.9200 . ?
N43A H43B 0.9200 . ?
N46A H46A 0.9200 . ?
N46A H46B 0.9200 . ?
N49A H49A 0.9200 . ?
N49A H49B 0.9200 . ?
N13B H13C 0.9200 . ?
N13B H13D 0.9200 . ?
N16B H16C 0.9200 . ?
N16B H16D 0.9200 . ?
N19B H19C 0.9200 . ?
N19B H19D 0.9200 . ?
N23B H23C 0.9200 . ?
N23B H23D 0.9200 . ?
N26B H26C 0.9200 . ?
N26B H26D 0.9200 . ?
N29B H29C 0.9200 . ?
N29B H29D 0.9200 . ?
N33B H33C 0.9200 . ?
N33B H33D 0.9200 . ?
N36B H36C 0.9200 . ?
N36B H36D 0.9200 . ?
N39B H39C 0.9200 . ?
N39B H39D 0.9200 . ?
N43B H43C 0.9200 . ?
N43B H43D 0.9200 . ?
N46B H46C 0.9200 . ?
N46B H46D 0.9200 . ?
N49B H49C 0.9200 . ?
N49B H49D 0.9200 . ?
N13C H13E 0.9200 . ?
N13C H13F 0.9200 . ?
N16C H16E 0.9200 . ?
N16C H16F 0.9200 . ?
N19C H19E 0.9200 . ?
N19C H19F 0.9200 . ?
N23C H23E 0.9200 . ?
N23C H23F 0.9200 . ?
N26C H26E 0.9200 . ?
N26C H26F 0.9200 . ?
N29C H29E 0.9200 . ?
N29C H29F 0.9200 . ?
N33C H33E 0.9200 . ?
N33C H33F 0.9200 . ?
N36C H36E 0.9200 . ?
N36C H36F 0.9200 . ?
N39C H39E 0.9200 . ?
N39C H39F 0.9200 . ?
Cl1 O12 1.347(6) . ?
Cl1 O13' 1.359(8) . ?
Cl1 O14 1.379(6) . ?
Cl1 O11 1.438(5) . ?
Cl1 O13 1.596(6) . ?
Cl1 O14' 1.653(9) . ?
Cl2 O22 1.427(4) . ?
Cl2 O24 1.429(5) . ?
Cl2 O21 1.432(4) . ?
Cl2 O23 1.444(4) . ?
Cl3 O34 1.428(4) . ?
Cl3 O32 1.433(4) . ?
Cl3 O31 1.446(4) . ?
Cl3 O33 1.446(4) . ?
Cl4 O42 1.426(4) . ?
Cl4 O44 1.428(3) . ?
Cl4 O43 1.438(4) . ?
Cl4 O41 1.439(3) . ?
Cl5 O51 1.426(4) . ?
Cl5 O53 1.439(4) . ?
Cl5 O54 1.442(4) . ?
Cl5 O52 1.446(4) . ?
Cl6 O62 1.413(5) . ?
Cl6 O64 1.418(6) . ?
Cl6 O63 1.420(5) . ?
Cl6 O61 1.466(6) . ?
Cl6 O61' 1.491(19) . ?
O61' O63 1.586(17) . ?
Cl7 O71 1.401(5) . ?
Cl7 O74 1.402(7) . ?
Cl7 O73 1.419(5) . ?
Cl7 O72 1.472(7) . ?
Cl8 O84 1.429(4) . ?
Cl8 O83 1.430(4) . ?
Cl8 O82 1.432(4) . ?
Cl8 O81 1.446(4) . ?
Cl9 O91 1.427(4) . ?
Cl9 O94 1.429(4) . ?
Cl9 O92 1.435(4) . ?
Cl9 O93 1.445(4) . ?
Cl10 O103 1.407(5) . ?
Cl10 O104 1.412(5) . ?
Cl10 O102 1.432(6) . ?
Cl10 O101 1.450(7) . ?
Cl11 O113 1.408(4) . ?
Cl11 O112 1.409(5) . ?
Cl11 O111 1.417(4) . ?
Cl11 O114 1.432(5) . ?
Cl12 O123 1.373(7) . ?
Cl12 O124 1.412(6) . ?
Cl12 O122 1.425(6) . ?
Cl12 O121 1.431(4) . ?
Cl13 O131 1.416(4) . ?
Cl13 O132 1.431(4) . ?
Cl13 O133 1.432(4) . ?
Cl13 O134 1.439(4) . ?
Cl14 O142 1.429(3) . ?
Cl14 O144 1.448(4) . ?
Cl14 O143 1.448(4) . ?
Cl14 O141 1.449(3) . ?
Cl15 O154 1.425(5) . ?
Cl15 O152 1.433(4) . ?
Cl15 O151 1.439(4) . ?
Cl15 O153 1.446(4) . ?
Cl16 O161 1.432(4) . ?
Cl16 O164 1.439(4) . ?
Cl16 O163 1.442(3) . ?
Cl16 O162 1.446(4) . ?
C1S C2S 1.36(3) . ?
C1S H1S1 0.9800 . ?
C1S H1S2 0.9800 . ?
C1S H1S3 0.9800 . ?
C2S N1S 1.04(2) . ?
